data_7036615
loop_
_publ_author_name
'Wang, Xiufeng'
'Li, Cun'
'Sun, Juan'
'Li, Licun'

_publ_section_title
;
 Nitronyl nitroxide based 2p-3d-4f chains with the magnetocaloric effect
 and slow magnetic relaxation.
;
_journal_issue 42
_journal_name_full 'Dalton transactions (Cambridge, England : 2003)'
_journal_page_first 18411
_journal_page_last 18417
_journal_paper_doi 10.1039/c5dt02783g
_journal_volume 44
_journal_year 2015
_chemical_formula_sum 'C115 H95 Cu Dy3 F66 N8 O38'
_chemical_formula_weight 4002.03
_chemical_name_systematic
; 
 ? 
;
_space_group_IT_number 19
_symmetry_cell_setting orthorhombic
_symmetry_space_group_name_Hall 'P 2ac 2ab'
_symmetry_space_group_name_H-M 'P 21 21 21'
_atom_sites_solution_hydrogens geom
_atom_sites_solution_primary direct
_atom_sites_solution_secondary difmap
_audit_creation_method SHELXL-97
_audit_update_record
;
2015-07-21 deposited with the CCDC.
2015-09-21 downloaded from the CCDC.
;
_cell_angle_alpha 90.00
_cell_angle_beta 90.00
_cell_angle_gamma 90.00
_cell_formula_units_Z 4
_cell_length_a 19.771(2)
_cell_length_b 22.179(2)
_cell_length_c 33.842(4)
_cell_measurement_reflns_used 49073
_cell_measurement_temperature 113(2)
_cell_measurement_theta_max 28.0
_cell_measurement_theta_min 1.4
_cell_volume 14840(3)
_computing_cell_refinement 'CrystalClear (Rigaku/MSC Inc., 2005)'
_computing_data_collection 'CrystalClear (Rigaku/MSC Inc., 2005)'
_computing_data_reduction 'CrystalClear (Rigaku/MSC Inc., 2005)'
_computing_molecular_graphics 'Bruker SHELXTL'
_computing_publication_material 'Bruker SHELXTL'
_computing_structure_refinement 'SHELXL-97 (Sheldrick, 1997)'
_computing_structure_solution 'SHELXS-97 (Sheldrick, 1990)'
_diffrn_ambient_temperature 113(2)
_diffrn_measured_fraction_theta_full 0.999
_diffrn_measured_fraction_theta_max 0.999
_diffrn_measurement_device_type 'CCD area detector'
_diffrn_measurement_method 'profile data from \w-scans'
_diffrn_radiation_monochromator graphite
_diffrn_radiation_source 'fine-focus sealed tube'
_diffrn_radiation_type MoK\a
_diffrn_radiation_wavelength 0.71073
_diffrn_reflns_av_R_equivalents 0.0623
_diffrn_reflns_av_sigmaI/netI 0.0672
_diffrn_reflns_limit_h_max 23
_diffrn_reflns_limit_h_min -23
_diffrn_reflns_limit_k_max 26
_diffrn_reflns_limit_k_min -26
_diffrn_reflns_limit_l_max 40
_diffrn_reflns_limit_l_min -39
_diffrn_reflns_number 109275
_diffrn_reflns_theta_full 25.01
_diffrn_reflns_theta_max 25.01
_diffrn_reflns_theta_min 1.38
_exptl_absorpt_coefficient_mu 1.794
_exptl_absorpt_correction_T_max 1.000
_exptl_absorpt_correction_T_min 0.734
_exptl_absorpt_correction_type multi-scan
_exptl_absorpt_process_details CrystalClear
_exptl_crystal_colour blue
_exptl_crystal_density_diffrn 1.791
_exptl_crystal_density_method 'not measured'
_exptl_crystal_description Prism
_exptl_crystal_F_000 7864
_exptl_crystal_size_max 0.20
_exptl_crystal_size_mid 0.15
_exptl_crystal_size_min 0.12
_refine_diff_density_max 1.580
_refine_diff_density_min -0.749
_refine_diff_density_rms 0.095
_refine_ls_abs_structure_details 'Flack H D (1983), Acta Cryst. A39, 876-881'
_refine_ls_abs_structure_Flack 0.026(7)
_refine_ls_extinction_method none
_refine_ls_goodness_of_fit_ref 0.992
_refine_ls_hydrogen_treatment constr
_refine_ls_matrix_type full
_refine_ls_number_parameters 2104
_refine_ls_number_reflns 26082
_refine_ls_number_restraints 56
_refine_ls_restrained_S_all 1.005
_refine_ls_R_factor_all 0.0563
_refine_ls_R_factor_gt 0.0517
_refine_ls_shift/su_max 0.008
_refine_ls_shift/su_mean 0.000
_refine_ls_structure_factor_coef Fsqd
_refine_ls_weighting_details 'calc w=1/[\s^2^(Fo^2^)+(0.0900P)^2^+0.0000P] where P=(Fo^2^+2Fc^2^)/3'
_refine_ls_weighting_scheme calc
_refine_ls_wR_factor_gt 0.1362
_refine_ls_wR_factor_ref 0.1396
_reflns_number_gt 24532
_reflns_number_total 26082
_reflns_threshold_expression >2sigma(I)
_cod_data_source_file c5dt02783g2.cif
_cod_data_source_block Dy
_cod_depositor_comments
;
The following automatic conversions were performed:

'_exptl_absorpt_correction_type' value 'Multi-scan' changed to
'multi-scan' according to
/usr/data/users/saulius/crontab/automatic-downloads/rss-feeds/RSC/lib/dictionaries/cif_core.dic
dictionary named 'cif_core.dic' version 2.4.2 from 2011-04-26.

Automatic conversion script
Id: cif_fix_values 3271 2015-04-21 07:52:19Z andrius 

 Adding full bibliography for 7036612--7036615.cif.
;
_cod_original_sg_symbol_H-M 'P21 21 21'
_cod_database_code 7036615

loop_
_symmetry_equiv_pos_as_xyz
'x, y, z'
'-x+1/2, -y, z+1/2'
'x+1/2, -y+1/2, -z'
'-x, y+1/2, -z+1/2'

loop_
_atom_site_label
_atom_site_type_symbol
_atom_site_fract_x
_atom_site_fract_y
_atom_site_fract_z
_atom_site_U_iso_or_equiv
_atom_site_adp_type
_atom_site_occupancy
_atom_site_symmetry_multiplicity
_atom_site_calc_flag
_atom_site_refinement_flags
Dy3 Dy 0.001315(16) -0.635925(13) -0.194893(10) 0.02414(9) Uani 1 1 d .
Dy1 Dy -0.018644(18) -0.613326(15) 0.310878(11) 0.02861(9) Uani 1 1 d .
Dy2 Dy -0.011594(19) -0.602415(15) 0.052984(11) 0.02733(9) Uani 1 1 d .
Cu1 Cu 0.03816(6) -0.63607(5) -0.43781(3) 0.0401(3) Uani 1 1 d .
O31 O -0.0426(3) -0.6056(2) -0.41197(17) 0.0362(13) Uani 1 1 d .
C84 C 0.0243(4) -0.6618(3) -0.3187(2) 0.0308(18) Uani 1 1 d .
C53 C 0.0019(5) -0.6674(3) -0.0642(2) 0.0341(19) Uani 1 1 d .
O1 O -0.1382(3) -0.6308(3) 0.31244(18) 0.0376(13) Uani 1 1 d .
O4 O 0.0894(3) -0.6517(2) 0.31891(18) 0.0363(13) Uani 1 1 d .
N5 N -0.0147(3) -0.6846(3) -0.29087(18) 0.0262(14) Uani 1 1 d .
O23 O -0.1112(3) -0.6747(2) -0.19141(18) 0.0351(13) Uani 1 1 d .
O27 O -0.0331(3) -0.6579(2) -0.25860(16) 0.0291(12) Uani 1 1 d .
O13 O 0.0979(3) -0.6410(3) 0.04719(17) 0.0343(13) Uani 1 1 d .
O20 O -0.0455(3) -0.6005(2) -0.13539(15) 0.0304(12) Uani 1 1 d .
N4 N -0.0292(3) -0.5753(3) -0.10311(19) 0.0289(15) Uani 1 1 d .
O7 O -0.0414(3) -0.6488(2) 0.24632(16) 0.0353(13) Uani 1 1 d .
N7 N -0.0126(4) -0.5793(3) -0.5298(2) 0.0375(16) Uani 1 1 d .
O32 O 0.0886(3) -0.5633(3) -0.42694(18) 0.0370(14) Uani 1 1 d .
O6 O 0.0517(3) -0.5613(2) 0.26573(18) 0.0381(14) Uani 1 1 d .
O14 O 0.0629(3) -0.5205(2) 0.06405(17) 0.0306(13) Uani 1 1 d .
O2 O -0.0332(3) -0.7173(2) 0.31855(17) 0.0337(13) Uani 1 1 d .
F6 F 0.1963(3) -0.7251(2) 0.3258(2) 0.0606(18) Uani 1 1 d .
N3 N 0.0062(4) -0.5600(3) -0.04313(19) 0.0355(16) Uani 1 1 d .
O35 O 0.0216(4) -0.5786(3) -0.49809(18) 0.0519(17) Uani 1 1 d .
F4 F 0.2632(3) -0.6502(3) 0.3364(2) 0.0658(18) Uani 1 1 d .
O24 O -0.0706(3) -0.5570(2) -0.21313(17) 0.0287(13) Uani 1 1 d .
O16 O -0.1025(3) -0.6129(2) 0.00705(17) 0.0361(13) Uani 1 1 d .
F37 F 0.2376(3) -0.6432(3) -0.1392(2) 0.0677(17) Uani 1 1 d .
O12 O -0.0767(3) -0.5167(3) 0.0603(2) 0.0371(15) Uani 1 1 d .
O15 O -0.0259(3) -0.7050(2) 0.04229(17) 0.0370(14) Uani 1 1 d .
N6 N 0.0283(4) -0.7029(3) -0.3489(2) 0.0381(17) Uani 1 1 d .
O26 O 0.1002(3) -0.6650(2) -0.22939(17) 0.0318(13) Uani 1 1 d .
F24 F 0.2732(3) -0.6447(3) 0.0466(2) 0.082(2) Uani 1 1 d .
O17 O 0.0293(3) -0.5691(2) -0.00798(16) 0.0360(13) Uani 1 1 d .
F60 F 0.1733(3) -0.4746(3) -0.4156(2) 0.0630(17) Uani 1 1 d .
F36 F -0.2429(3) -0.5943(3) 0.0058(2) 0.078(2) Uani 1 1 d .
O8 O 0.0255(3) -0.6109(3) 0.11806(15) 0.0362(13) Uani 1 1 d .
F5 F 0.2193(3) -0.6629(3) 0.27907(18) 0.0563(15) Uani 1 1 d .
O22 O 0.0154(3) -0.7352(2) -0.17809(16) 0.0318(12) Uani 1 1 d .
F35 F -0.2034(3) -0.6102(4) -0.05071(19) 0.080(2) Uani 1 1 d .
F42 F -0.0056(3) -0.8515(2) -0.1619(2) 0.0741(19) Uani 1 1 d .
F22 F 0.2064(4) -0.7107(3) 0.0663(2) 0.089(3) Uani 1 1 d .
C64 C 0.0630(4) -0.7638(3) -0.1622(3) 0.0325(19) Uani 1 1 d .
F39 F 0.1784(3) -0.6100(2) -0.09193(18) 0.0562(15) Uani 1 1 d .
F54 F -0.2697(3) -0.6863(3) -0.1763(2) 0.0674(18) Uani 1 1 d .
F38 F 0.2163(3) -0.6996(2) -0.0894(2) 0.0664(19) Uani 1 1 d .
F47 F 0.1900(3) -0.7247(3) -0.2713(2) 0.0678(19) Uani 1 1 d .
F58 F 0.0939(3) -0.4145(2) -0.3983(2) 0.0606(16) Uani 1 1 d .
C45 C 0.2126(5) -0.6643(5) 0.0407(3) 0.053(3) Uani 1 1 d .
F25 F -0.1920(3) -0.6928(3) 0.1342(2) 0.0689(18) Uani 1 1 d .
O30 O 0.0572(4) -0.6950(3) -0.38177(19) 0.0525(18) Uani 1 1 d .
O34 O -0.0160(3) -0.6988(3) -0.46277(18) 0.0453(16) Uani 1 1 d .
C9 C 0.1058(5) -0.5329(4) 0.3536(3) 0.040(2) Uani 1 1 d .
C56 C 0.0057(5) -0.4978(3) -0.0598(2) 0.037(2) Uani 1 1 d .
N8 N -0.0464(4) -0.6018(3) -0.5893(2) 0.0388(17) Uani 1 1 d .
C8 C 0.1578(4) -0.5731(4) 0.3451(3) 0.036(2) Uani 1 1 d .
H8 H 0.2020 -0.5623 0.3511 0.043 Uiso 1 1 calc R
F52 F -0.2059(3) -0.7555(2) -0.1999(2) 0.072(2) Uani 1 1 d .
F40 F 0.0953(4) -0.8629(2) -0.1426(2) 0.085(2) Uani 1 1 d .
F26 F -0.2484(3) -0.6730(3) 0.0815(2) 0.0673(18) Uani 1 1 d .
C86 C -0.0501(4) -0.7415(3) -0.3035(3) 0.0307(18) Uani 1 1 d .
O33 O 0.1232(3) -0.6739(3) -0.45321(19) 0.0499(17) Uani 1 1 d .
F34 F -0.2560(3) -0.6801(3) -0.0203(3) 0.084(2) Uani 1 1 d .
O36 O 0.1307(4) -0.5724(4) -0.5506(2) 0.066(2) Uani 1 1 d .
F59 F 0.1031(3) -0.4398(3) -0.4593(2) 0.0663(18) Uani 1 1 d .
O18 O 0.0381(3) -0.8503(2) -0.0535(2) 0.0495(16) Uani 1 1 d .
O19 O -0.1054(3) -0.6880(3) -0.0884(2) 0.0425(15) Uani 1 1 d .
C32 C -0.1624(4) -0.6048(4) 0.0978(3) 0.040(2) Uani 1 1 d .
C60 C -0.0219(6) -0.4735(3) -0.1329(3) 0.053(3) Uani 1 1 d .
H60A H -0.0539 -0.4813 -0.1536 0.080 Uiso 1 1 calc R
H60B H 0.0223 -0.4858 -0.1413 0.080 Uiso 1 1 calc R
H60C H -0.0215 -0.4312 -0.1270 0.080 Uiso 1 1 calc R
C44 C 0.1551(4) -0.6172(4) 0.0467(3) 0.039(2) Uani 1 1 d .
C27 C 0.0678(5) -0.7316(4) 0.2347(3) 0.048(2) Uani 1 1 d .
H27A H 0.0913 -0.6971 0.2449 0.071 Uiso 1 1 calc R
H27B H 0.1001 -0.7605 0.2250 0.071 Uiso 1 1 calc R
H27C H 0.0414 -0.7496 0.2554 0.071 Uiso 1 1 calc R
C47 C 0.0285(5) -0.7884(4) -0.0547(3) 0.043(2) Uani 1 1 d .
F16 F -0.1607(3) -0.4379(3) 0.2958(4) 0.133(5) Uani 1 1 d .
C67 C 0.1568(4) -0.6406(4) -0.2343(3) 0.0345(19) Uani 1 1 d .
F2 F 0.1835(4) -0.4681(3) 0.3870(2) 0.086(2) Uani 1 1 d .
F48 F 0.2427(4) -0.7088(4) -0.2180(2) 0.089(3) Uani 1 1 d .
F9 F -0.2822(3) -0.6562(3) 0.29826(19) 0.0580(15) Uani 1 1 d .
C13 C 0.0079(5) -0.4620(4) 0.2645(3) 0.043(2) Uani 1 1 d .
H13 H 0.0158 -0.4230 0.2555 0.052 Uiso 1 1 calc R
C51 C -0.0452(4) -0.7103(4) -0.0767(3) 0.0321(19) Uani 1 1 d .
C23 C -0.0642(4) -0.5630(4) 0.1799(3) 0.036(2) Uani 1 1 d .
C113 C -0.1339(6) -0.5240(5) -0.6035(3) 0.057(3) Uani 1 1 d .
H11A H -0.1430 -0.5458 -0.6274 0.085 Uiso 1 1 calc R
H11B H -0.1011 -0.4931 -0.6087 0.085 Uiso 1 1 calc R
H11C H -0.1749 -0.5059 -0.5941 0.085 Uiso 1 1 calc R
C72 C -0.1313(5) -0.5528(4) -0.2209(3) 0.040(2) Uani 1 1 d .
F30 F -0.1111(3) -0.4026(3) 0.0641(3) 0.093(3) Uani 1 1 d .
F55 F -0.1212(4) -0.4888(3) -0.3623(3) 0.093(2) Uani 1 1 d U
F27 F -0.2640(3) -0.6200(3) 0.1342(2) 0.0741(19) Uani 1 1 d .
F46 F 0.2600(3) -0.6541(3) -0.2685(2) 0.073(2) Uani 1 1 d .
C28 C 0.0618(6) -0.7366(5) 0.1301(3) 0.057(3) Uani 1 1 d .
H28A H 0.0889 -0.7706 0.1378 0.086 Uiso 1 1 calc R
H28B H 0.0808 -0.7184 0.1069 0.086 Uiso 1 1 calc R
H28C H 0.0165 -0.7498 0.1246 0.086 Uiso 1 1 calc R
C6 C 0.2076(5) -0.6669(4) 0.3172(3) 0.043(2) Uani 1 1 d .
C92 C -0.0491(4) -0.5517(4) -0.3996(2) 0.0326(19) Uani 1 1 d .
C61 C 0.1901(5) -0.6582(4) -0.1132(3) 0.045(2) Uani 1 1 d .
C94 C 0.0629(4) -0.5146(4) -0.4164(3) 0.0340(19) Uani 1 1 d .
C63 C 0.1190(4) -0.7410(4) -0.1425(3) 0.038(2) Uani 1 1 d .
H63 H 0.1523 -0.7675 -0.1338 0.045 Uiso 1 1 calc R
C91 C -0.1180(5) -0.5396(4) -0.3818(3) 0.040(2) Uani 1 1 d U
C31 C -0.2173(6) -0.6486(5) 0.1122(3) 0.057(3) Uani 1 1 d .
C5 C -0.2472(5) -0.6609(6) 0.3312(3) 0.058(3) Uani 1 1 d .
C87 C -0.0557(5) -0.7844(4) -0.2678(3) 0.044(2) Uani 1 1 d .
H87A H -0.0881 -0.7687 -0.2494 0.065 Uiso 1 1 calc R
H87B H -0.0124 -0.7878 -0.2552 0.065 Uiso 1 1 calc R
H87C H -0.0700 -0.8235 -0.2767 0.065 Uiso 1 1 calc R
O28 O 0.1318(4) -0.4282(3) -0.3064(3) 0.080(3) Uani 1 1 d .
C74 C -0.1656(4) -0.6557(4) -0.2048(3) 0.043(2) Uani 1 1 d .
C62 C 0.1267(4) -0.6791(4) -0.1354(3) 0.0338(19) Uani 1 1 d .
C21 C -0.1305(5) -0.5680(4) 0.1944(3) 0.047(2) Uani 1 1 d .
F41 F 0.0737(5) -0.8481(3) -0.2029(2) 0.099(3) Uani 1 1 d .
C89 C -0.0013(5) -0.7619(3) -0.3366(2) 0.0359(19) Uani 1 1 d .
C15 C -0.0980(5) -0.4206(5) 0.2929(4) 0.061(3) Uani 1 1 d .
F15 F 0.1719(3) -0.5089(5) 0.2500(3) 0.123(4) Uani 1 1 d .
F62 F -0.0204(5) -0.8282(3) -0.52107(19) 0.085(2) Uani 1 1 d .
C75 C -0.2253(5) -0.7016(5) -0.2049(4) 0.057(3) Uani 1 1 d .
F3 F 0.1326(5) -0.4335(3) 0.3376(3) 0.103(3) Uani 1 1 d .
F7 F -0.2570(3) -0.6083(5) 0.3479(3) 0.125(4) Uani 1 1 d .
C114 C -0.1060(5) -0.5677(4) -0.5720(3) 0.039(2) Uani 1 1 d .
C29 C 0.0604(5) -0.6906(4) 0.1636(3) 0.036(2) Uani 1 1 d .
F18 F -0.0829(4) -0.3934(3) 0.3248(3) 0.099(3) Uani 1 1 d .
O9 O -0.1521(3) -0.6222(3) 0.2006(2) 0.0558(18) Uani 1 1 d .
C22 C -0.0401(7) -0.5088(4) 0.1660(3) 0.057(3) Uani 1 1 d .
H22 H 0.0036 -0.5052 0.1562 0.068 Uiso 1 1 calc R
C33 C -0.1783(4) -0.5463(4) 0.0907(3) 0.043(2) Uani 1 1 d .
H33 H -0.2206 -0.5323 0.0983 0.052 Uiso 1 1 calc R
C3 C -0.1501(5) -0.7327(5) 0.3316(3) 0.047(2) Uani 1 1 d .
H3 H -0.1811 -0.7609 0.3408 0.056 Uiso 1 1 calc R
C73 C -0.1791(5) -0.5969(5) -0.2201(4) 0.062(3) Uani 1 1 d .
H73 H -0.2220 -0.5885 -0.2298 0.075 Uiso 1 1 calc R
C97 C 0.0101(7) -0.7449(4) -0.4798(3) 0.053(3) Uani 1 1 d .
C30 C 0.1292(5) -0.6642(5) 0.1722(3) 0.050(3) Uani 1 1 d .
H30A H 0.1468 -0.6457 0.1487 0.075 Uiso 1 1 calc R
H30B H 0.1592 -0.6956 0.1807 0.075 Uiso 1 1 calc R
H30C H 0.1253 -0.6344 0.1926 0.075 Uiso 1 1 calc R
O11 O -0.1063(3) -0.6301(2) 0.09096(17) 0.0359(13) Uani 1 1 d .
N2 N 0.0164(3) -0.6381(3) 0.15190(18) 0.0313(15) Uani 1 1 d .
C59 C -0.0417(5) -0.5084(3) -0.0964(2) 0.036(2) Uani 1 1 d .
F23 F 0.2090(4) -0.6886(4) 0.0051(2) 0.092(3) Uani 1 1 d .
C115 C -0.1587(5) -0.6168(5) -0.5620(3) 0.055(3) Uani 1 1 d .
H11D H -0.1408 -0.6431 -0.5421 0.082 Uiso 1 1 calc R
H11E H -0.1689 -0.6396 -0.5853 0.082 Uiso 1 1 calc R
H11F H -0.1993 -0.5981 -0.5523 0.082 Uiso 1 1 calc R
C82 C 0.0161(5) -0.5521(3) -0.3025(2) 0.039(2) Uani 1 1 d .
H82 H -0.0276 -0.5590 -0.2934 0.047 Uiso 1 1 calc R
F29 F -0.1875(6) -0.4415(4) 0.0282(4) 0.136(4) Uani 1 1 d .
C20 C -0.2142(6) -0.6313(6) 0.2234(4) 0.078(4) Uani 1 1 d .
H20A H -0.2094 -0.6131 0.2490 0.116 Uiso 1 1 calc R
H20B H -0.2225 -0.6737 0.2264 0.116 Uiso 1 1 calc R
H20C H -0.2515 -0.6131 0.2097 0.116 Uiso 1 1 calc R
C96 C -0.0470(7) -0.7850(4) -0.4973(3) 0.065(3) Uani 1 1 d .
F21 F 0.2106(4) -0.4399(3) 0.0612(3) 0.108(3) Uani 1 1 d U
C88 C 0.0571(5) -0.8008(4) -0.3220(3) 0.052(3) Uani 1 1 d .
H88A H 0.0778 -0.7818 -0.2995 0.078 Uiso 1 1 calc R
H88B H 0.0899 -0.8052 -0.3427 0.078 Uiso 1 1 calc R
H88C H 0.0403 -0.8398 -0.3145 0.078 Uiso 1 1 calc R
C39 C -0.1446(5) -0.6551(4) 0.0024(3) 0.042(2) Uani 1 1 d .
C93 C -0.0027(5) -0.5058(4) -0.4023(2) 0.039(2) Uani 1 1 d .
H93 H -0.0156 -0.4673 -0.3946 0.047 Uiso 1 1 calc R
C43 C 0.1726(5) -0.5574(4) 0.0518(3) 0.047(2) Uani 1 1 d .
H43 H 0.2177 -0.5460 0.0494 0.057 Uiso 1 1 calc R
F17 F -0.0955(5) -0.3780(3) 0.2649(3) 0.111(3) Uani 1 1 d .
C77 C 0.1079(6) -0.4860(5) -0.3124(3) 0.056(3) Uani 1 1 d .
C38 C -0.1364(5) -0.7145(4) 0.0125(3) 0.044(2) Uani 1 1 d .
H38 H -0.1705 -0.7418 0.0064 0.052 Uiso 1 1 calc R
C106 C 0.1244(7) -0.6306(6) -0.5610(3) 0.060(3) Uani 1 1 d .
C25 C -0.0341(5) -0.7573(4) 0.1941(3) 0.054(3) Uani 1 1 d .
H25A H -0.0596 -0.7627 0.2180 0.081 Uiso 1 1 calc R
H25B H -0.0148 -0.7951 0.1862 0.081 Uiso 1 1 calc R
H25C H -0.0635 -0.7428 0.1736 0.081 Uiso 1 1 calc R
C52 C 0.0615(5) -0.6864(4) -0.0450(3) 0.039(2) Uani 1 1 d .
H52 H 0.0914 -0.6577 -0.0352 0.047 Uiso 1 1 calc R
C11 C 0.1193(5) -0.4893(5) 0.2330(4) 0.060(3) Uani 1 1 d .
C42 C 0.1248(5) -0.5145(4) 0.0602(3) 0.044(2) Uani 1 1 d .
C85 C -0.1202(4) -0.7224(5) -0.3176(3) 0.049(2) Uani 1 1 d .
H85A H -0.1160 -0.6987 -0.3412 0.074 Uiso 1 1 calc R
H85B H -0.1420 -0.6990 -0.2974 0.074 Uiso 1 1 calc R
H85C H -0.1468 -0.7577 -0.3232 0.074 Uiso 1 1 calc R
C41 C 0.1509(6) -0.4517(5) 0.0657(4) 0.066(3) Uani 1 1 d U
C95 C 0.1087(5) -0.4607(4) -0.4221(3) 0.045(2) Uani 1 1 d .
C14 C -0.0497(5) -0.4741(4) 0.2849(3) 0.040(2) Uani 1 1 d .
C58 C -0.1176(6) -0.5009(4) -0.0892(3) 0.053(3) Uani 1 1 d .
H58A H -0.1297 -0.5204 -0.0649 0.080 Uiso 1 1 calc R
H58B H -0.1422 -0.5190 -0.1106 0.080 Uiso 1 1 calc R
H58C H -0.1285 -0.4588 -0.0876 0.080 Uiso 1 1 calc R
C35 C -0.1592(6) -0.4420(5) 0.0627(5) 0.067(4) Uani 1 1 d .
C10 C 0.1244(6) -0.4689(4) 0.3687(4) 0.056(3) Uani 1 1 d .
F53 F -0.2609(3) -0.6978(3) -0.2391(2) 0.076(2) Uani 1 1 d .
F28 F -0.2067(4) -0.4241(3) 0.0887(3) 0.111(3) Uani 1 1 d .
C4 C -0.1724(5) -0.6752(5) 0.3233(3) 0.045(2) Uani 1 1 d .
C40 C -0.2120(4) -0.6340(4) -0.0160(3) 0.039(2) Uani 1 1 d .
C78 C 0.0425(6) -0.4960(4) -0.3000(3) 0.053(3) Uani 1 1 d .
H78 H 0.0167 -0.4644 -0.2900 0.064 Uiso 1 1 calc R
C49 C -0.0307(5) -0.7708(4) -0.0718(3) 0.041(2) Uani 1 1 d .
H49 H -0.0616 -0.7997 -0.0801 0.049 Uiso 1 1 calc R
F19 F 0.1124(6) -0.4138(4) 0.0796(4) 0.138(4) Uani 1 1 d U
F8 F -0.2794(3) -0.7060(4) 0.3503(3) 0.108(3) Uani 1 1 d .
C57 C -0.0247(7) -0.4539(4) -0.0284(3) 0.069(4) Uani 1 1 d .
H57A H 0.0056 -0.4507 -0.0063 0.104 Uiso 1 1 calc R
H57B H -0.0675 -0.4691 -0.0195 0.104 Uiso 1 1 calc R
H57C H -0.0310 -0.4148 -0.0400 0.104 Uiso 1 1 calc R
F63 F -0.0811(5) -0.8121(3) -0.4693(2) 0.092(3) Uani 1 1 d .
C34 C -0.1335(4) -0.5062(4) 0.0722(3) 0.040(2) Uani 1 1 d .
C12 C 0.0549(4) -0.5062(4) 0.2568(3) 0.038(2) Uani 1 1 d .
C7 C 0.1458(4) -0.6286(4) 0.3279(3) 0.035(2) Uani 1 1 d .
F56 F -0.1631(4) -0.5374(5) -0.4083(3) 0.121(3) Uani 1 1 d U
O3 O 0.0437(3) -0.5415(2) 0.34928(19) 0.0403(15) Uani 1 1 d .
C98 C 0.0770(6) -0.7609(4) -0.4828(3) 0.052(3) Uani 1 1 d .
H98 H 0.0883 -0.7967 -0.4956 0.062 Uiso 1 1 calc R
C54 C -0.0079(4) -0.6033(3) -0.0694(2) 0.0314(18) Uani 1 1 d .
F31 F -0.0110(4) -0.8232(2) 0.0374(2) 0.078(2) Uani 1 1 d .
O21 O 0.0896(3) -0.6383(2) -0.14668(17) 0.0373(14) Uani 1 1 d .
F43 F 0.1028(3) -0.4356(2) -0.2078(2) 0.0644(19) Uani 1 1 d .
F12 F -0.0302(4) -0.8368(2) 0.3013(2) 0.076(2) Uani 1 1 d .
O5 O -0.0694(3) -0.5215(2) 0.2989(2) 0.0414(16) Uani 1 1 d .
O25 O 0.0659(3) -0.5497(2) -0.20255(19) 0.0340(14) Uani 1 1 d .
F45 F 0.1652(3) -0.4731(3) -0.16268(19) 0.0620(17) Uani 1 1 d .
F11 F -0.1152(4) -0.8528(3) 0.3392(2) 0.076(2) Uani 1 1 d .
C24 C -0.0214(4) -0.6169(4) 0.1802(2) 0.0323(19) Uani 1 1 d .
F51 F -0.2190(3) -0.4799(3) -0.2264(2) 0.070(2) Uani 1 1 d .
F10 F -0.0216(4) -0.8215(3) 0.3637(2) 0.078(2) Uani 1 1 d .
F49 F -0.1182(3) -0.4471(3) -0.2175(3) 0.088(3) Uani 1 1 d .
O29 O 0.1555(3) -0.6397(4) -0.3401(2) 0.068(2) Uani 1 1 d .
F33 F -0.0878(5) -0.8103(3) 0.0803(2) 0.090(3) Uani 1 1 d .
F57 F -0.1361(4) -0.5791(3) -0.3569(3) 0.103(3) Uani 1 1 d U
C70 C 0.1510(4) -0.4752(4) -0.2013(3) 0.035(2) Uani 1 1 d .
F50 F -0.1477(5) -0.4851(3) -0.2734(2) 0.096(3) Uani 1 1 d .
N1 N -0.0146(3) -0.6550(3) 0.21225(18) 0.0306(15) Uani 1 1 d .
F64 F 0.2460(4) -0.7066(4) -0.4777(2) 0.085(2) Uani 1 1 d .
C26 C 0.0214(4) -0.7122(3) 0.2010(3) 0.0362(19) Uani 1 1 d .
F65 F 0.2087(4) -0.7945(4) -0.4939(2) 0.095(3) Uani 1 1 d .
F14 F 0.1166(5) -0.5117(6) 0.1972(3) 0.135(4) Uani 1 1 d .
C65 C 0.0574(5) -0.8321(4) -0.1663(3) 0.043(2) Uani 1 1 d .
C83 C 0.0534(5) -0.6007(4) -0.3186(3) 0.042(2) Uani 1 1 d .
C1 C -0.0635(6) -0.8165(4) 0.3329(3) 0.057(3) Uani 1 1 d .
F32 F -0.1121(5) -0.8368(3) 0.0213(3) 0.107(3) Uani 1 1 d .
O10 O -0.1948(6) -0.4174(4) 0.1875(3) 0.100(4) Uani 1 1 d .
C36 C -0.0739(6) -0.8030(4) 0.0422(3) 0.051(3) Uani 1 1 d .
C69 C 0.1265(4) -0.5406(3) -0.2105(3) 0.0319(19) Uani 1 1 d .
C2 C -0.0831(5) -0.7502(4) 0.3267(3) 0.045(2) Uani 1 1 d .
F61 F -0.0872(5) -0.7527(3) -0.5196(3) 0.103(3) Uani 1 1 d .
C37 C -0.0777(5) -0.7353(3) 0.0318(3) 0.036(2) Uani 1 1 d .
C48 C 0.0765(5) -0.7473(4) -0.0402(3) 0.045(2) Uani 1 1 d .
H48 H 0.1162 -0.7601 -0.0281 0.054 Uiso 1 1 calc R
C19 C -0.1722(6) -0.5172(5) 0.1954(4) 0.061(3) Uani 1 1 d .
H19 H -0.2164 -0.5200 0.2047 0.073 Uiso 1 1 calc R
F13 F 0.1273(4) -0.4328(3) 0.2279(3) 0.117(4) Uani 1 1 d .
C109 C 0.0025(5) -0.6100(3) -0.5634(2) 0.040(2) Uani 1 1 d .
C90 C -0.0373(5) -0.7913(5) -0.3723(3) 0.054(3) Uani 1 1 d .
H90A H -0.0043 -0.8019 -0.3919 0.081 Uiso 1 1 calc R
H90B H -0.0691 -0.7633 -0.3833 0.081 Uiso 1 1 calc R
H90C H -0.0606 -0.8269 -0.3637 0.081 Uiso 1 1 calc R
C68 C 0.1729(4) -0.5805(4) -0.2257(3) 0.038(2) Uani 1 1 d .
H68 H 0.2167 -0.5671 -0.2305 0.045 Uiso 1 1 calc R
C50 C -0.1543(5) -0.7310(5) -0.1048(4) 0.059(3) Uani 1 1 d .
H50A H -0.1785 -0.7502 -0.0836 0.088 Uiso 1 1 calc R
H50B H -0.1308 -0.7610 -0.1199 0.088 Uiso 1 1 calc R
H50C H -0.1857 -0.7100 -0.1215 0.088 Uiso 1 1 calc R
C111 C -0.0724(5) -0.5388(4) -0.5352(3) 0.043(2) Uani 1 1 d .
C71 C -0.1545(5) -0.4909(4) -0.2354(4) 0.055(3) Uani 1 1 d .
C17 C -0.1475(7) -0.4643(5) 0.1830(4) 0.068(3) Uani 1 1 d .
C18 C -0.0852(7) -0.4578(4) 0.1672(3) 0.059(3) Uani 1 1 d .
H18 H -0.0715 -0.4207 0.1572 0.071 Uiso 1 1 calc R
F1 F 0.0813(5) -0.4472(4) 0.3922(4) 0.154(5) Uani 1 1 d .
C81 C 0.1190(5) -0.5906(4) -0.3297(3) 0.051(3) Uani 1 1 d .
C110 C -0.0430(6) -0.4752(4) -0.5441(3) 0.051(3) Uani 1 1 d .
H11G H -0.0098 -0.4781 -0.5647 0.077 Uiso 1 1 calc R
H11H H -0.0224 -0.4592 -0.5207 0.077 Uiso 1 1 calc R
H11I H -0.0789 -0.4489 -0.5525 0.077 Uiso 1 1 calc R
C104 C 0.1805(6) -0.6703(6) -0.5648(3) 0.064(3) Uani 1 1 d U
H104 H 0.2243 -0.6592 -0.5581 0.077 Uiso 1 1 calc R
C79 C 0.1478(6) -0.5308(5) -0.3275(3) 0.065(3) Uani 1 1 d .
H79 H 0.1917 -0.5232 -0.3359 0.078 Uiso 1 1 calc R
C102 C 0.1640(8) -0.7285(6) -0.5798(3) 0.068(3) Uani 1 1 d U
C46 C 0.1008(5) -0.8702(5) -0.0377(4) 0.062(3) Uani 1 1 d .
H46A H 0.0984 -0.8702 -0.0094 0.093 Uiso 1 1 calc R
H46B H 0.1362 -0.8436 -0.0462 0.093 Uiso 1 1 calc R
H46C H 0.1101 -0.9103 -0.0469 0.093 Uiso 1 1 calc R
C112 C -0.1156(5) -0.5371(5) -0.4998(3) 0.051(3) Uani 1 1 d .
H11J H -0.0914 -0.5183 -0.4785 0.077 Uiso 1 1 calc R
H11K H -0.1276 -0.5774 -0.4924 0.077 Uiso 1 1 calc R
H11L H -0.1558 -0.5144 -0.5054 0.077 Uiso 1 1 calc R
C103 C 0.1026(8) -0.7468(6) -0.5891(4) 0.081(4) Uani 1 1 d .
H103 H 0.0950 -0.7854 -0.5987 0.098 Uiso 1 1 calc R
C107 C 0.0514(8) -0.7079(4) -0.5842(3) 0.065(4) Uani 1 1 d .
H107 H 0.0080 -0.7206 -0.5906 0.078 Uiso 1 1 calc R
C99 C 0.1258(6) -0.7265(5) -0.4681(3) 0.054(3) Uani 1 1 d .
C108 C 0.0599(6) -0.6502(5) -0.5701(3) 0.052(3) Uani 1 1 d .
O38 O -0.0520(3) -0.6264(2) -0.62405(16) 0.0401(15) Uani 1 1 d .
F66 F 0.2133(5) -0.7713(5) -0.4331(2) 0.121(4) Uani 1 1 d .
C66 C 0.2129(5) -0.6822(4) -0.2478(3) 0.047(2) Uani 1 1 d .
O37 O 0.2131(5) -0.7737(4) -0.5853(3) 0.084(3) Uani 1 1 d .
C55 C 0.0779(6) -0.4824(5) -0.0701(3) 0.059(3) Uani 1 1 d .
H55A H 0.0939 -0.5094 -0.0902 0.089 Uiso 1 1 calc R
H55B H 0.1058 -0.4863 -0.0470 0.089 Uiso 1 1 calc R
H55C H 0.0801 -0.4417 -0.0796 0.089 Uiso 1 1 calc R
C100 C 0.2011(9) -0.7481(7) -0.4679(4) 0.086(5) Uani 1 1 d .
C101 C 0.2794(8) -0.7539(8) -0.5771(4) 0.092(5) Uani 1 1 d U
H10A H 0.2886 -0.7585 -0.5494 0.139 Uiso 1 1 calc R
H10B H 0.2838 -0.7123 -0.5844 0.139 Uiso 1 1 calc R
H10C H 0.3111 -0.7776 -0.5920 0.139 Uiso 1 1 calc R
C16 C -0.1763(10) -0.3605(6) 0.1754(5) 0.130(8) Uani 1 1 d .
H16A H -0.1657 -0.3362 0.1980 0.195 Uiso 1 1 calc R
H16B H -0.2131 -0.3424 0.1611 0.195 Uiso 1 1 calc R
H16C H -0.1374 -0.3631 0.1585 0.195 Uiso 1 1 calc R
F20 F 0.1401(8) -0.4215(7) 0.0281(5) 0.194(6) Uani 1 1 d U
C105 C 0.1906(7) -0.5519(8) -0.5300(5) 0.107(6) Uani 1 1 d .
H10D H 0.1926 -0.5705 -0.5044 0.160 Uiso 1 1 calc R
H10E H 0.1889 -0.5089 -0.5270 0.160 Uiso 1 1 calc R
H10F H 0.2301 -0.5628 -0.5449 0.160 Uiso 1 1 calc R
F44 F 0.2043(3) -0.4592(2) -0.2207(2) 0.0585(16) Uani 1 1 d .
C80 C 0.2151(5) -0.6314(6) -0.3637(4) 0.077(4) Uani 1 1 d .
H80A H 0.2504 -0.6145 -0.3476 0.115 Uiso 1 1 calc R
H80B H 0.2052 -0.6046 -0.3852 0.115 Uiso 1 1 calc R
H80C H 0.2295 -0.6697 -0.3739 0.115 Uiso 1 1 calc R
C76 C 0.2006(6) -0.4159(5) -0.3172(4) 0.085(4) Uani 1 1 d .
H76A H 0.2305 -0.4346 -0.2985 0.128 Uiso 1 1 calc R
H76B H 0.2081 -0.3731 -0.3173 0.128 Uiso 1 1 calc R
H76C H 0.2093 -0.4318 -0.3431 0.128 Uiso 1 1 calc R

loop_
_atom_site_aniso_label
_atom_site_aniso_U_11
_atom_site_aniso_U_22
_atom_site_aniso_U_33
_atom_site_aniso_U_23
_atom_site_aniso_U_13
_atom_site_aniso_U_12
Dy3 0.02106(17) 0.01889(15) 0.03246(19) -0.00016(14) -0.00452(15) 0.00104(13)
Dy1 0.0291(2) 0.02289(16) 0.0338(2) -0.00171(15) 0.00148(16) -0.00117(13)
Dy2 0.02551(19) 0.02656(16) 0.02992(19) -0.00241(14) -0.00121(15) -0.00071(14)
Cu1 0.0375(6) 0.0374(5) 0.0455(7) -0.0068(5) 0.0064(5) 0.0080(5)
O31 0.033(3) 0.033(3) 0.043(3) -0.008(3) 0.002(3) -0.001(2)
C84 0.027(4) 0.029(4) 0.037(5) 0.009(4) 0.005(4) 0.007(3)
C53 0.046(5) 0.023(3) 0.033(4) -0.009(3) -0.010(4) 0.009(4)
O1 0.032(3) 0.046(3) 0.034(3) -0.002(3) 0.004(3) -0.005(3)
O4 0.033(3) 0.036(3) 0.040(3) 0.001(3) 0.002(3) -0.006(2)
N5 0.024(3) 0.024(3) 0.031(4) 0.007(3) -0.004(3) 0.001(3)
O23 0.026(3) 0.034(3) 0.044(4) 0.006(3) -0.001(3) -0.006(2)
O27 0.030(3) 0.028(3) 0.029(3) -0.005(2) -0.001(2) 0.002(2)
O13 0.030(3) 0.033(3) 0.040(3) -0.004(3) 0.004(3) 0.000(2)
O20 0.041(3) 0.030(3) 0.020(3) -0.004(2) -0.001(2) -0.004(2)
N4 0.032(4) 0.029(3) 0.026(4) -0.002(3) 0.001(3) -0.004(3)
O7 0.039(3) 0.037(3) 0.030(3) -0.006(3) 0.004(3) -0.006(2)
N7 0.043(4) 0.034(3) 0.035(4) -0.003(3) -0.006(4) 0.004(3)
O32 0.030(3) 0.047(4) 0.035(3) 0.003(3) 0.001(3) 0.009(3)
O6 0.033(3) 0.031(3) 0.050(4) 0.013(3) -0.009(3) -0.003(2)
O14 0.023(3) 0.027(3) 0.042(4) -0.015(3) -0.007(2) -0.003(2)
O2 0.039(3) 0.023(3) 0.039(3) -0.002(2) 0.008(3) -0.001(2)
F6 0.046(3) 0.036(3) 0.100(5) 0.014(3) 0.015(3) 0.011(2)
N3 0.044(4) 0.038(4) 0.025(4) 0.002(3) -0.004(3) -0.010(3)
O35 0.069(5) 0.057(4) 0.030(3) 0.001(3) -0.006(3) 0.011(3)
F4 0.035(3) 0.070(4) 0.092(5) 0.000(4) -0.017(3) 0.011(3)
O24 0.024(3) 0.023(3) 0.039(3) -0.001(2) -0.011(2) 0.011(2)
O16 0.036(3) 0.029(3) 0.043(3) 0.000(3) 0.000(3) -0.010(2)
F37 0.043(3) 0.082(4) 0.078(4) -0.003(4) -0.003(3) -0.021(3)
O12 0.022(3) 0.031(3) 0.058(4) 0.000(3) -0.001(3) 0.004(2)
O15 0.044(4) 0.025(3) 0.042(3) -0.005(2) -0.006(3) 0.003(2)
N6 0.038(4) 0.041(4) 0.035(4) 0.003(3) 0.005(3) 0.004(3)
O26 0.022(3) 0.025(3) 0.048(4) 0.003(3) -0.001(2) -0.005(2)
F24 0.026(3) 0.072(4) 0.148(7) -0.051(5) -0.016(4) 0.011(3)
O17 0.041(3) 0.041(3) 0.026(3) 0.005(3) -0.007(3) -0.012(3)
F60 0.032(3) 0.070(4) 0.087(5) 0.016(4) -0.001(3) -0.004(3)
F36 0.047(4) 0.093(5) 0.093(5) -0.031(4) -0.017(3) 0.026(3)
O8 0.031(3) 0.054(3) 0.024(3) 0.004(3) 0.000(2) 0.005(3)
F5 0.049(4) 0.063(4) 0.057(4) 0.005(3) 0.008(3) 0.009(3)
O22 0.025(3) 0.023(2) 0.047(3) 0.008(2) -0.008(3) -0.003(2)
F35 0.047(4) 0.125(6) 0.067(4) 0.025(5) -0.009(3) -0.004(4)
F42 0.058(4) 0.025(2) 0.139(6) 0.004(3) -0.021(4) -0.007(3)
F22 0.077(5) 0.077(5) 0.113(6) 0.037(5) 0.025(4) 0.045(4)
C64 0.028(4) 0.019(4) 0.050(5) 0.011(4) -0.008(4) -0.003(3)
F39 0.052(3) 0.042(3) 0.074(4) -0.018(3) -0.029(3) 0.005(3)
F54 0.038(3) 0.081(4) 0.084(5) 0.001(4) 0.024(3) -0.013(3)
F38 0.060(4) 0.041(3) 0.098(5) 0.008(3) -0.048(4) -0.005(3)
F47 0.044(3) 0.045(3) 0.114(6) -0.039(4) 0.008(3) 0.003(3)
F58 0.045(3) 0.041(3) 0.096(5) 0.007(3) -0.009(3) -0.004(2)
C45 0.047(6) 0.047(6) 0.064(7) -0.006(5) 0.002(5) 0.005(5)
F25 0.063(4) 0.072(4) 0.072(4) 0.022(4) -0.001(3) -0.026(3)
O30 0.065(5) 0.055(4) 0.038(4) 0.008(3) 0.018(3) 0.013(4)
O34 0.056(4) 0.035(3) 0.045(4) -0.013(3) 0.001(3) 0.014(3)
C9 0.053(6) 0.027(4) 0.039(5) -0.003(4) -0.008(4) -0.009(4)
C56 0.046(5) 0.025(3) 0.040(5) 0.004(3) 0.006(4) -0.013(4)
N8 0.059(5) 0.030(4) 0.027(4) -0.003(3) 0.000(3) -0.009(3)
C8 0.020(4) 0.042(5) 0.045(5) 0.001(4) 0.006(4) -0.005(3)
F52 0.031(3) 0.040(3) 0.145(7) -0.004(4) -0.014(4) -0.007(2)
F40 0.086(5) 0.028(3) 0.139(6) 0.019(4) -0.067(5) 0.000(3)
F26 0.051(4) 0.070(4) 0.081(5) 0.004(4) -0.020(3) -0.032(3)
C86 0.038(4) 0.020(3) 0.034(5) -0.004(3) 0.002(4) -0.009(3)
O33 0.051(4) 0.058(4) 0.040(4) 0.003(3) 0.001(3) 0.022(3)
F34 0.055(4) 0.054(4) 0.142(7) 0.003(4) -0.049(4) -0.023(3)
O36 0.049(5) 0.101(6) 0.047(5) -0.002(5) -0.020(4) -0.003(4)
F59 0.067(4) 0.063(4) 0.070(4) 0.028(3) 0.005(3) -0.012(3)
O18 0.051(4) 0.025(3) 0.073(5) 0.007(3) 0.007(3) -0.001(3)
O19 0.038(4) 0.030(3) 0.059(4) -0.001(3) -0.004(3) -0.009(3)
C32 0.027(4) 0.050(5) 0.042(5) -0.005(5) 0.008(4) -0.011(4)
C60 0.098(9) 0.019(4) 0.043(5) 0.002(4) 0.002(6) -0.004(5)
C44 0.039(5) 0.036(4) 0.040(5) -0.007(4) -0.009(4) 0.008(4)
C27 0.062(7) 0.051(6) 0.030(5) 0.008(4) -0.002(5) 0.006(5)
C47 0.039(5) 0.037(4) 0.054(6) 0.009(4) 0.012(4) -0.001(4)
F16 0.032(4) 0.051(4) 0.317(15) -0.019(6) -0.008(6) 0.018(3)
C67 0.031(4) 0.027(4) 0.046(5) 0.000(4) 0.002(4) 0.002(3)
F2 0.078(5) 0.067(4) 0.112(6) -0.019(4) -0.049(5) -0.018(4)
F48 0.069(5) 0.100(6) 0.099(6) -0.001(5) -0.005(4) 0.056(4)
F9 0.048(3) 0.054(3) 0.072(4) 0.002(3) -0.012(3) 0.003(3)
C13 0.034(5) 0.036(4) 0.059(6) 0.011(4) -0.010(5) -0.010(4)
C51 0.020(4) 0.033(4) 0.044(5) 0.004(4) -0.014(4) -0.010(3)
C23 0.034(5) 0.039(5) 0.035(5) 0.003(4) 0.010(4) 0.011(4)
C113 0.065(7) 0.066(7) 0.039(6) -0.007(5) -0.008(5) 0.022(6)
C72 0.045(6) 0.029(4) 0.047(6) -0.009(4) -0.011(4) 0.021(4)
F30 0.045(4) 0.041(3) 0.194(9) 0.005(4) 0.033(5) 0.005(3)
F55 0.070(4) 0.065(4) 0.142(6) -0.034(4) 0.048(4) 0.005(3)
F27 0.040(3) 0.094(5) 0.089(5) 0.002(4) 0.026(3) -0.016(3)
F46 0.039(3) 0.067(4) 0.113(6) -0.021(4) 0.039(4) -0.006(3)
C28 0.062(7) 0.061(6) 0.050(6) -0.010(5) 0.011(5) 0.041(6)
C6 0.043(5) 0.025(4) 0.062(7) 0.003(5) -0.004(5) 0.010(3)
C92 0.038(5) 0.030(4) 0.029(5) -0.008(4) -0.003(4) 0.001(3)
C61 0.031(5) 0.052(6) 0.052(6) 0.009(5) -0.013(4) 0.001(4)
C94 0.028(5) 0.038(5) 0.036(5) -0.001(4) 0.002(4) 0.006(4)
C63 0.037(5) 0.024(4) 0.053(6) -0.003(4) -0.014(4) 0.003(3)
C91 0.035(5) 0.046(5) 0.039(5) -0.004(4) 0.004(4) 0.002(4)
C31 0.052(6) 0.052(6) 0.068(7) 0.009(6) 0.007(6) -0.011(5)
C5 0.040(6) 0.090(9) 0.046(6) -0.002(6) 0.004(5) 0.011(5)
C87 0.055(6) 0.031(4) 0.044(6) -0.008(4) 0.002(4) -0.009(4)
O28 0.091(6) 0.050(4) 0.099(7) 0.021(5) -0.039(5) -0.037(4)
C74 0.026(5) 0.034(4) 0.067(7) -0.013(4) -0.003(4) -0.001(3)
C62 0.022(4) 0.037(5) 0.043(5) 0.010(4) -0.002(4) 0.001(3)
C21 0.049(6) 0.037(5) 0.056(7) -0.007(5) 0.001(5) 0.014(4)
F41 0.177(9) 0.034(3) 0.086(5) -0.012(3) 0.031(5) 0.010(4)
C89 0.050(5) 0.023(3) 0.035(4) -0.004(3) -0.011(4) 0.007(4)
C15 0.044(6) 0.040(5) 0.099(10) -0.011(6) -0.023(6) 0.003(4)
F15 0.032(4) 0.190(10) 0.146(8) 0.112(8) 0.007(4) 0.003(5)
F62 0.146(7) 0.039(3) 0.071(4) -0.021(3) -0.003(5) 0.007(4)
C75 0.025(5) 0.060(7) 0.086(9) 0.006(6) -0.005(5) -0.009(4)
F3 0.154(8) 0.050(4) 0.105(6) 0.015(4) -0.056(6) -0.040(5)
F7 0.038(4) 0.192(10) 0.143(8) -0.110(8) 0.023(4) -0.018(5)
C114 0.051(6) 0.037(5) 0.030(5) -0.005(4) 0.005(4) 0.005(4)
C29 0.040(5) 0.038(5) 0.031(5) 0.001(4) -0.002(4) 0.014(4)
F18 0.102(6) 0.070(5) 0.123(7) -0.042(5) -0.003(5) 0.025(4)
O9 0.043(4) 0.065(5) 0.060(5) -0.003(4) 0.003(3) 0.011(3)
C22 0.106(9) 0.018(4) 0.047(6) -0.006(4) -0.024(6) -0.013(5)
C33 0.017(4) 0.050(5) 0.063(7) -0.007(5) 0.003(4) 0.002(4)
C3 0.040(5) 0.054(6) 0.046(6) 0.006(5) 0.000(4) -0.026(4)
C73 0.031(5) 0.040(5) 0.116(10) -0.004(6) -0.017(6) 0.014(4)
C97 0.092(9) 0.039(5) 0.028(5) 0.003(4) -0.003(5) -0.002(5)
C30 0.029(5) 0.073(7) 0.048(6) 0.017(5) 0.001(4) 0.017(5)
O11 0.027(3) 0.035(3) 0.046(4) -0.004(3) 0.002(3) -0.005(2)
N2 0.036(4) 0.033(3) 0.026(3) -0.011(3) 0.002(3) 0.006(3)
C59 0.064(6) 0.018(4) 0.025(4) -0.002(3) -0.005(4) -0.006(4)
F23 0.065(5) 0.105(6) 0.107(6) -0.058(5) -0.010(4) 0.041(4)
C115 0.041(6) 0.066(7) 0.058(7) -0.022(6) -0.003(4) -0.012(5)
C82 0.058(6) 0.025(4) 0.034(5) 0.003(3) -0.001(5) -0.005(4)
F29 0.154(9) 0.067(5) 0.189(11) 0.016(6) -0.067(9) 0.048(6)
C20 0.060(8) 0.080(9) 0.093(10) 0.020(8) 0.026(7) 0.001(7)
C96 0.114(10) 0.031(5) 0.051(7) 0.000(5) -0.018(7) -0.002(6)
F21 0.076(5) 0.066(4) 0.181(7) -0.012(5) -0.014(5) -0.021(4)
C88 0.062(7) 0.031(5) 0.062(7) -0.005(5) 0.006(5) 0.001(4)
C39 0.041(5) 0.039(5) 0.046(6) 0.001(4) -0.011(4) -0.010(4)
C93 0.041(5) 0.037(4) 0.038(5) -0.006(4) 0.001(4) 0.007(4)
C43 0.033(5) 0.041(5) 0.068(7) -0.013(5) 0.000(5) -0.006(4)
F17 0.150(8) 0.042(4) 0.141(7) 0.012(4) -0.005(6) 0.046(5)
C77 0.060(7) 0.050(6) 0.059(7) 0.006(5) -0.028(6) -0.015(5)
C38 0.052(6) 0.034(5) 0.045(6) -0.004(4) -0.001(5) -0.014(4)
C106 0.081(9) 0.068(7) 0.032(6) 0.006(5) 0.007(5) 0.023(6)
C25 0.062(6) 0.035(5) 0.065(7) -0.012(5) 0.020(6) -0.012(4)
C52 0.044(5) 0.038(5) 0.034(5) 0.002(4) -0.004(4) -0.001(4)
C11 0.043(6) 0.077(8) 0.061(8) 0.038(6) -0.013(5) -0.026(5)
C42 0.034(5) 0.041(5) 0.057(7) -0.012(5) -0.011(4) 0.002(4)
C85 0.026(5) 0.064(6) 0.057(6) -0.024(5) 0.006(4) -0.003(4)
C41 0.037(5) 0.048(5) 0.114(8) -0.022(6) -0.007(5) -0.007(4)
C95 0.028(5) 0.039(5) 0.066(7) 0.015(5) 0.002(4) -0.002(4)
C14 0.039(5) 0.031(5) 0.049(6) -0.004(4) -0.020(4) 0.005(4)
C58 0.065(7) 0.037(5) 0.058(7) -0.009(5) -0.015(5) 0.011(5)
C35 0.033(6) 0.049(6) 0.119(12) 0.002(7) 0.005(6) 0.004(5)
C10 0.049(6) 0.032(5) 0.088(9) -0.002(6) 0.001(6) -0.009(4)
F53 0.054(4) 0.083(5) 0.092(5) 0.007(4) -0.031(4) -0.027(3)
F28 0.064(5) 0.052(4) 0.218(11) -0.029(5) 0.062(6) 0.012(3)
C4 0.030(5) 0.056(6) 0.049(6) 0.002(5) -0.001(4) -0.014(4)
C40 0.038(5) 0.045(5) 0.034(5) 0.005(4) -0.009(4) -0.008(4)
C78 0.063(7) 0.043(5) 0.054(6) -0.003(5) -0.016(5) -0.006(5)
C49 0.031(5) 0.034(4) 0.057(6) 0.007(4) -0.003(4) -0.006(4)
F19 0.150(7) 0.067(5) 0.198(8) -0.057(5) 0.078(6) -0.037(5)
F8 0.042(4) 0.146(7) 0.135(7) 0.085(6) 0.018(4) -0.007(4)
C57 0.136(12) 0.025(4) 0.046(6) -0.011(4) -0.012(7) 0.001(6)
F63 0.130(7) 0.079(5) 0.068(5) -0.005(4) 0.005(5) -0.036(5)
C34 0.030(5) 0.027(4) 0.063(7) -0.017(4) -0.008(4) 0.004(3)
C12 0.022(4) 0.045(5) 0.046(5) 0.002(4) -0.013(4) -0.005(4)
C7 0.035(5) 0.032(4) 0.037(5) 0.005(4) 0.012(4) -0.002(4)
F56 0.048(4) 0.214(8) 0.100(6) -0.028(6) 0.002(4) 0.026(5)
O3 0.036(4) 0.026(3) 0.058(4) -0.016(3) -0.002(3) -0.002(2)
C98 0.085(8) 0.037(5) 0.034(6) -0.006(4) 0.004(5) 0.029(5)
C54 0.034(4) 0.026(4) 0.034(4) -0.006(3) 0.000(4) -0.009(4)
F31 0.097(6) 0.037(3) 0.102(5) 0.009(3) 0.002(5) 0.013(3)
O21 0.037(3) 0.026(3) 0.049(4) 0.001(3) -0.023(3) -0.003(3)
F43 0.052(3) 0.019(2) 0.122(6) -0.004(3) 0.003(3) -0.003(2)
F12 0.117(6) 0.031(3) 0.080(4) -0.006(3) 0.038(4) -0.006(3)
O5 0.038(3) 0.018(3) 0.068(5) -0.004(3) -0.006(3) 0.003(2)
O25 0.028(3) 0.020(3) 0.054(4) 0.003(3) 0.005(3) -0.001(2)
F45 0.069(4) 0.050(3) 0.066(4) -0.011(3) 0.002(3) -0.033(3)
F11 0.088(5) 0.045(3) 0.096(5) 0.017(4) 0.008(4) -0.025(3)
C24 0.029(4) 0.044(5) 0.024(4) -0.003(4) 0.004(3) 0.006(4)
F51 0.043(4) 0.043(3) 0.124(6) -0.001(4) -0.013(4) 0.021(3)
F10 0.097(6) 0.054(3) 0.084(5) 0.013(3) -0.011(4) -0.002(4)
F49 0.065(4) 0.030(3) 0.168(8) 0.004(4) -0.056(5) 0.009(3)
O29 0.037(4) 0.074(5) 0.093(6) 0.047(5) 0.010(4) 0.002(4)
F33 0.153(8) 0.044(4) 0.072(5) 0.009(3) 0.015(5) -0.005(4)
F57 0.088(5) 0.067(4) 0.152(7) 0.018(4) 0.072(5) 0.008(4)
C70 0.029(4) 0.027(4) 0.051(6) -0.006(4) 0.006(4) -0.004(3)
F50 0.141(8) 0.068(5) 0.078(5) 0.034(4) 0.017(5) 0.045(5)
N1 0.032(4) 0.036(3) 0.024(3) -0.005(3) 0.001(3) 0.004(3)
F64 0.069(5) 0.110(6) 0.076(5) -0.002(5) 0.010(4) 0.054(5)
C26 0.042(5) 0.026(4) 0.041(5) -0.004(3) -0.005(4) 0.009(3)
F65 0.105(6) 0.096(5) 0.082(5) -0.014(4) 0.026(4) 0.064(5)
F14 0.092(6) 0.238(13) 0.076(6) -0.019(7) 0.025(5) -0.078(7)
C65 0.039(5) 0.025(4) 0.064(7) 0.002(4) -0.013(5) 0.001(4)
C83 0.043(5) 0.046(5) 0.038(5) 0.012(4) -0.006(4) -0.021(4)
C1 0.086(8) 0.030(5) 0.054(7) 0.009(5) -0.001(6) -0.016(5)
F32 0.148(8) 0.030(3) 0.144(7) -0.003(4) -0.070(6) -0.020(4)
O10 0.153(9) 0.063(5) 0.083(7) 0.021(5) 0.033(7) 0.058(6)
C36 0.075(8) 0.028(5) 0.050(7) 0.000(5) -0.012(5) -0.011(5)
C69 0.032(5) 0.020(4) 0.043(5) -0.001(4) 0.005(4) -0.001(3)
C2 0.045(6) 0.044(5) 0.045(6) -0.005(4) 0.006(4) -0.018(4)
F61 0.152(8) 0.041(4) 0.117(7) -0.011(4) -0.069(6) 0.008(4)
C37 0.045(5) 0.019(4) 0.044(5) -0.003(4) -0.004(4) -0.012(3)
C48 0.038(5) 0.048(5) 0.048(6) 0.022(5) -0.003(4) 0.001(4)
C19 0.058(7) 0.053(6) 0.071(8) 0.004(6) 0.022(6) 0.023(5)
F13 0.086(6) 0.065(5) 0.201(10) 0.057(6) 0.042(6) -0.021(4)
C109 0.064(6) 0.030(4) 0.025(4) 0.003(3) -0.004(4) -0.004(5)
C90 0.056(6) 0.067(7) 0.039(6) -0.016(5) -0.002(5) 0.007(5)
C68 0.016(4) 0.040(5) 0.057(6) 0.000(4) 0.000(4) -0.012(3)
C50 0.043(6) 0.050(6) 0.082(8) 0.014(6) -0.014(6) -0.016(5)
C111 0.058(6) 0.039(5) 0.032(5) -0.006(4) -0.004(4) 0.007(4)
C71 0.034(6) 0.036(5) 0.096(10) -0.005(6) -0.019(6) 0.008(4)
C17 0.088(9) 0.059(7) 0.058(7) -0.001(6) 0.003(7) 0.033(6)
C18 0.089(9) 0.031(5) 0.058(7) 0.007(5) -0.003(6) 0.010(5)
F1 0.097(7) 0.100(6) 0.265(13) -0.129(8) 0.079(8) -0.051(5)
C81 0.042(6) 0.038(5) 0.073(7) 0.024(5) 0.003(5) -0.002(4)
C110 0.069(7) 0.034(5) 0.051(6) -0.001(5) -0.001(5) -0.007(4)
C104 0.054(7) 0.097(7) 0.041(6) 0.006(6) -0.002(5) 0.022(6)
C79 0.046(6) 0.076(8) 0.072(8) 0.044(7) -0.016(6) -0.014(6)
C102 0.099(11) 0.074(6) 0.031(6) 0.014(5) 0.011(6) 0.047(7)
C46 0.052(6) 0.045(6) 0.089(8) 0.025(6) 0.005(6) 0.018(5)
C112 0.051(6) 0.057(6) 0.046(6) -0.021(5) 0.002(5) 0.005(5)
C103 0.106(12) 0.070(8) 0.068(9) 0.002(7) -0.009(8) 0.034(8)
C107 0.135(12) 0.036(5) 0.025(5) 0.000(4) 0.016(6) 0.031(6)
C99 0.068(8) 0.056(7) 0.037(6) 0.005(5) 0.015(5) 0.029(6)
C108 0.052(7) 0.069(7) 0.036(5) 0.003(5) 0.005(5) 0.029(5)
O38 0.057(4) 0.034(3) 0.030(3) -0.008(3) 0.005(3) -0.013(3)
F66 0.133(8) 0.171(9) 0.059(5) 0.040(5) 0.012(5) 0.109(7)
C66 0.035(5) 0.039(5) 0.067(7) -0.010(5) 0.003(5) 0.002(4)
O37 0.067(6) 0.107(7) 0.080(6) -0.003(6) -0.006(5) 0.033(5)
C55 0.070(8) 0.050(6) 0.058(7) 0.011(5) -0.011(6) -0.035(6)
C100 0.109(12) 0.099(11) 0.049(8) 0.012(8) 0.002(8) 0.076(10)
C101 0.081(8) 0.127(9) 0.069(7) 0.020(7) -0.004(6) 0.003(7)
C16 0.21(2) 0.077(10) 0.098(12) -0.002(9) 0.026(13) 0.082(13)
F20 0.219(10) 0.161(9) 0.200(9) 0.011(7) -0.053(8) -0.059(8)
C105 0.058(9) 0.159(16) 0.104(12) 0.023(12) -0.009(8) -0.019(10)
F44 0.048(3) 0.035(3) 0.092(5) -0.002(3) 0.017(3) -0.015(2)
C80 0.036(6) 0.082(9) 0.113(10) 0.048(8) 0.019(6) 0.001(6)
C76 0.085(9) 0.062(7) 0.110(11) 0.036(8) -0.039(8) -0.035(6)

loop_
_atom_type_symbol
_atom_type_description
_atom_type_scat_dispersion_real
_atom_type_scat_dispersion_imag
_atom_type_scat_source
C C 0.0033 0.0016 'International Tables Vol C Tables 4.2.6.8 and 6.1.1.4'
H H 0.0000 0.0000 'International Tables Vol C Tables 4.2.6.8 and 6.1.1.4'
Cu Cu 0.3201 1.2651 'International Tables Vol C Tables 4.2.6.8 and 6.1.1.4'
Dy Dy -0.1892 4.4098 'International Tables Vol C Tables 4.2.6.8 and 6.1.1.4'
F F 0.0171 0.0103 'International Tables Vol C Tables 4.2.6.8 and 6.1.1.4'
N N 0.0061 0.0033 'International Tables Vol C Tables 4.2.6.8 and 6.1.1.4'
O O 0.0106 0.0060 'International Tables Vol C Tables 4.2.6.8 and 6.1.1.4'

loop_
_geom_angle_atom_site_label_1
_geom_angle_atom_site_label_2
_geom_angle_atom_site_label_3
_geom_angle
_geom_angle_site_symmetry_1
_geom_angle_site_symmetry_3
O22 Dy3 O27 93.73(18) . .
O22 Dy3 O25 139.06(19) . .
O27 Dy3 O25 103.4(2) . .
O22 Dy3 O24 149.17(18) . .
O27 Dy3 O24 74.48(18) . .
O25 Dy3 O24 71.77(18) . .
O22 Dy3 O20 99.01(19) . .
O27 Dy3 O20 138.84(19) . .
O25 Dy3 O20 92.1(2) . .
O24 Dy3 O20 74.70(19) . .
O22 Dy3 O26 76.13(19) . .
O27 Dy3 O26 74.09(19) . .
O25 Dy3 O26 73.42(18) . .
O24 Dy3 O26 125.21(19) . .
O20 Dy3 O26 147.00(19) . .
O22 Dy3 O23 75.80(18) . .
O27 Dy3 O23 72.3(2) . .
O25 Dy3 O23 144.78(18) . .
O24 Dy3 O23 73.49(19) . .
O20 Dy3 O23 73.2(2) . .
O26 Dy3 O23 134.09(19) . .
O22 Dy3 O21 73.80(18) . .
O27 Dy3 O21 147.9(2) . .
O25 Dy3 O21 72.1(2) . .
O24 Dy3 O21 129.85(19) . .
O20 Dy3 O21 73.1(2) . .
O26 Dy3 O21 74.2(2) . .
O23 Dy3 O21 129.7(2) . .
O5 Dy1 O4 138.31(19) . .
O5 Dy1 O38 98.8(2) . 1_556
O4 Dy1 O38 96.0(2) . 1_556
O5 Dy1 O2 146.8(2) . .
O4 Dy1 O2 74.80(19) . .
O38 Dy1 O2 74.68(19) 1_556 .
O5 Dy1 O7 92.8(2) . .
O4 Dy1 O7 99.3(2) . .
O38 Dy1 O7 141.44(19) 1_556 .
O2 Dy1 O7 75.6(2) . .
O5 Dy1 O6 73.3(2) . .
O4 Dy1 O6 73.3(2) . .
O38 Dy1 O6 147.4(2) 1_556 .
O2 Dy1 O6 128.7(2) . .
O7 Dy1 O6 71.2(2) . .
O5 Dy1 O1 73.6(2) . .
O4 Dy1 O1 148.0(2) . .
O38 Dy1 O1 71.2(2) 1_556 .
O2 Dy1 O1 73.6(2) . .
O7 Dy1 O1 77.2(2) . .
O6 Dy1 O1 132.3(2) . .
O5 Dy1 O3 74.5(2) . .
O4 Dy1 O3 72.9(2) . .
O38 Dy1 O3 73.4(2) 1_556 .
O2 Dy1 O3 131.2(2) . .
O7 Dy1 O3 145.1(2) . .
O6 Dy1 O3 74.0(2) . .
O1 Dy1 O3 127.1(2) . .
O12 Dy2 O15 139.1(2) . .
O12 Dy2 O8 98.1(2) . .
O15 Dy2 O8 96.1(2) . .
O12 Dy2 O13 145.8(2) . .
O15 Dy2 O13 75.0(2) . .
O8 Dy2 O13 76.00(19) . .
O12 Dy2 O17 91.5(2) . .
O15 Dy2 O17 102.4(2) . .
O8 Dy2 O17 138.8(2) . .
O13 Dy2 O17 73.8(2) . .
O12 Dy2 O11 73.3(2) . .
O15 Dy2 O11 74.5(2) . .
O8 Dy2 O11 73.3(2) . .
O13 Dy2 O11 133.5(2) . .
O17 Dy2 O11 147.2(2) . .
O12 Dy2 O14 72.42(18) . .
O15 Dy2 O14 148.5(2) . .
O8 Dy2 O14 73.5(2) . .
O13 Dy2 O14 73.61(19) . .
O17 Dy2 O14 71.43(19) . .
O11 Dy2 O14 127.52(19) . .
O12 Dy2 O16 74.4(2) . .
O15 Dy2 O16 73.2(2) . .
O8 Dy2 O16 147.63(19) . .
O13 Dy2 O16 127.4(2) . .
O17 Dy2 O16 73.53(19) . .
O11 Dy2 O16 74.4(2) . .
O14 Dy2 O16 130.23(19) . .
O32 Cu1 O31 92.8(2) . .
O32 Cu1 O34 164.3(3) . .
O31 Cu1 O34 89.5(2) . .
O32 Cu1 O33 88.0(3) . .
O31 Cu1 O33 168.3(3) . .
O34 Cu1 O33 92.9(3) . .
O32 Cu1 O30 103.3(3) . .
O31 Cu1 O30 87.8(2) . .
O34 Cu1 O30 92.3(3) . .
O33 Cu1 O30 80.6(3) . .
O32 Cu1 O35 77.9(2) . .
O31 Cu1 O35 94.9(2) . .
O34 Cu1 O35 86.4(2) . .
O33 Cu1 O35 96.7(3) . .
O30 Cu1 O35 177.0(2) . .
C92 O31 Cu1 123.9(6) . .
N5 C84 N6 108.2(7) . .
N5 C84 C83 125.4(8) . .
N6 C84 C83 126.2(8) . .
C51 C53 C52 119.6(7) . .
C51 C53 C54 122.9(8) . .
C52 C53 C54 117.6(8) . .
C4 O1 Dy1 131.9(6) . .
C7 O4 Dy1 133.9(5) . .
O27 N5 C84 126.2(6) . .
O27 N5 C86 119.6(6) . .
C84 N5 C86 113.0(7) . .
C74 O23 Dy3 131.9(6) . .
N5 O27 Dy3 143.2(4) . .
C44 O13 Dy2 133.3(5) . .
N4 O20 Dy3 141.6(5) . .
O20 N4 C54 126.7(6) . .
O20 N4 C59 121.1(6) . .
C54 N4 C59 111.7(6) . .
N1 O7 Dy1 142.3(5) . .
O35 N7 C109 126.7(8) . .
O35 N7 C111 121.2(7) . .
C109 N7 C111 111.8(7) . .
C94 O32 Cu1 124.6(6) . .
C12 O6 Dy1 131.0(6) . .
C42 O14 Dy2 133.0(6) . .
C2 O2 Dy1 133.9(6) . .
O17 N3 C54 125.1(7) . .
O17 N3 C56 119.7(6) . .
C54 N3 C56 114.3(6) . .
N7 O35 Cu1 140.9(6) . .
C72 O24 Dy3 134.9(6) . .
C39 O16 Dy2 130.5(6) . .
C34 O12 Dy2 135.1(6) . .
C37 O15 Dy2 131.2(5) . .
O30 N6 C84 126.3(7) . .
O30 N6 C89 123.0(7) . .
C84 N6 C89 110.6(6) . .
C67 O26 Dy3 133.1(5) . .
N3 O17 Dy2 137.9(5) . .
N2 O8 Dy2 145.4(5) . .
C64 O22 Dy3 133.1(5) . .
O22 C64 C63 128.2(7) . .
O22 C64 C65 114.2(7) . .
C63 C64 C65 117.6(7) . .
F24 C45 F23 109.2(10) . .
F24 C45 F22 103.9(9) . .
F23 C45 F22 105.6(9) . .
F24 C45 C44 115.5(8) . .
F23 C45 C44 110.7(9) . .
F22 C45 C44 111.3(9) . .
N6 O30 Cu1 136.0(6) . .
C97 O34 Cu1 122.9(7) . .
O3 C9 C8 127.0(8) . .
O3 C9 C10 114.3(8) . .
C8 C9 C10 118.7(8) . .
N3 C56 C55 106.8(8) . .
N3 C56 C57 108.9(7) . .
C55 C56 C57 112.4(8) . .
N3 C56 C59 99.5(6) . .
C55 C56 C59 114.5(8) . .
C57 C56 C59 113.6(8) . .
O38 N8 C109 127.2(8) . .
O38 N8 C114 119.5(7) . .
C109 N8 C114 112.4(7) . .
C7 C8 C9 122.2(8) . .
N5 C86 C85 106.2(6) . .
N5 C86 C87 109.2(7) . .
C85 C86 C87 110.6(7) . .
N5 C86 C89 99.2(6) . .
C85 C86 C89 114.9(7) . .
C87 C86 C89 115.5(7) . .
C99 O33 Cu1 122.3(7) . .
C106 O36 C105 120.1(11) . .
C47 O18 C46 116.0(8) . .
C51 O19 C50 117.1(7) . .
O11 C32 C33 126.6(8) . .
O11 C32 C31 113.4(8) . .
C33 C32 C31 119.8(8) . .
O13 C44 C43 129.1(8) . .
O13 C44 C45 112.3(8) . .
C43 C44 C45 118.6(8) . .
C49 C47 O18 114.3(9) . .
C49 C47 C48 123.0(8) . .
O18 C47 C48 122.7(9) . .
O26 C67 C68 126.0(8) . .
O26 C67 C66 115.5(7) . .
C68 C67 C66 118.3(8) . .
C14 C13 C12 121.5(8) . .
O19 C51 C49 125.0(7) . .
O19 C51 C53 115.4(7) . .
C49 C51 C53 119.1(7) . .
C22 C23 C21 120.8(9) . .
C22 C23 C24 121.0(9) . .
C21 C23 C24 118.2(8) . .
O24 C72 C73 128.1(8) . .
O24 C72 C71 115.4(9) . .
C73 C72 C71 116.4(8) . .
F5 C6 F4 108.4(8) . .
F5 C6 F6 107.9(8) . .
F4 C6 F6 107.4(8) . .
F5 C6 C7 109.6(7) . .
F4 C6 C7 112.9(8) . .
F6 C6 C7 110.5(8) . .
O31 C92 C93 127.3(8) . .
O31 C92 C91 112.8(8) . .
C93 C92 C91 119.8(8) . .
F39 C61 F38 107.5(8) . .
F39 C61 F37 106.6(8) . .
F38 C61 F37 107.5(8) . .
F39 C61 C62 111.8(8) . .
F38 C61 C62 114.0(8) . .
F37 C61 C62 109.1(8) . .
O32 C94 C93 126.8(8) . .
O32 C94 C95 113.9(8) . .
C93 C94 C95 119.3(8) . .
C64 C63 C62 121.7(8) . .
F56 C91 F57 107.5(10) . .
F56 C91 F55 106.8(10) . .
F57 C91 F55 104.2(8) . .
F56 C91 C92 111.1(8) . .
F57 C91 C92 113.4(8) . .
F55 C91 C92 113.4(8) . .
F26 C31 F25 108.2(9) . .
F26 C31 F27 107.9(9) . .
F25 C31 F27 107.3(9) . .
F26 C31 C32 109.7(9) . .
F25 C31 C32 112.2(9) . .
F27 C31 C32 111.4(9) . .
F7 C5 F9 102.5(10) . .
F7 C5 F8 112.6(10) . .
F9 C5 F8 102.4(10) . .
F7 C5 C4 113.7(10) . .
F9 C5 C4 112.0(9) . .
F8 C5 C4 112.6(10) . .
C77 O28 C76 117.6(10) . .
O23 C74 C73 127.1(8) . .
O23 C74 C75 115.8(8) . .
C73 C74 C75 117.0(8) . .
O21 C62 C63 127.1(8) . .
O21 C62 C61 114.8(7) . .
C63 C62 C61 118.0(8) . .
O9 C21 C19 123.4(10) . .
O9 C21 C23 116.1(8) . .
C19 C21 C23 119.7(9) . .
N6 C89 C88 106.9(8) . .
N6 C89 C90 109.3(7) . .
C88 C89 C90 111.3(7) . .
N6 C89 C86 101.0(6) . .
C88 C89 C86 113.8(7) . .
C90 C89 C86 113.7(8) . .
F18 C15 F16 107.4(12) . .
F18 C15 F17 104.8(9) . .
F16 C15 F17 107.4(10) . .
F18 C15 C14 111.5(9) . .
F16 C15 C14 112.1(8) . .
F17 C15 C14 113.2(10) . .
F52 C75 F54 109.7(10) . .
F52 C75 F53 109.3(10) . .
F54 C75 F53 104.9(8) . .
F52 C75 C74 112.8(8) . .
F54 C75 C74 109.0(9) . .
F53 C75 C74 110.8(9) . .
N8 C114 C113 108.8(7) . .
N8 C114 C115 104.9(7) . .
C113 C114 C115 110.7(9) . .
N8 C114 C111 100.6(7) . .
C113 C114 C111 116.7(8) . .
C115 C114 C111 113.9(8) . .
N2 C29 C30 105.8(7) . .
N2 C29 C28 109.3(7) . .
C30 C29 C28 112.8(8) . .
N2 C29 C26 99.5(6) . .
C30 C29 C26 114.2(7) . .
C28 C29 C26 114.0(8) . .
C21 O9 C20 119.4(9) . .
C23 C22 C18 117.5(11) . .
C32 C33 C34 122.7(8) . .
C4 C3 C2 122.7(8) . .
C72 C73 C74 122.3(9) . .
O34 C97 C98 128.8(10) . .
O34 C97 C96 109.6(10) . .
C98 C97 C96 121.5(9) . .
C32 O11 Dy2 133.0(6) . .
C24 N2 O8 123.8(7) . .
C24 N2 C29 114.6(7) . .
O8 N2 C29 120.5(6) . .
C60 C59 N4 109.6(7) . .
C60 C59 C58 109.2(8) . .
N4 C59 C58 106.8(7) . .
C60 C59 C56 114.5(8) . .
N4 C59 C56 99.6(6) . .
C58 C59 C56 116.3(8) . .
C78 C82 C83 121.6(10) . .
F63 C96 F61 110.8(13) . .
F63 C96 F62 107.7(8) . .
F61 C96 F62 106.2(9) . .
F63 C96 C97 111.1(9) . .
F61 C96 C97 110.4(8) . .
F62 C96 C97 110.5(11) . .
O16 C39 C38 127.1(9) . .
O16 C39 C40 113.3(7) . .
C38 C39 C40 119.6(8) . .
C92 C93 C94 122.7(8) . .
C42 C43 C44 121.4(9) . .
C79 C77 C78 122.5(10) . .
C79 C77 O28 122.2(11) . .
C78 C77 O28 115.2(11) . .
C39 C38 C37 121.9(8) . .
O36 C106 C108 116.4(10) . .
O36 C106 C104 123.1(12) . .
C108 C106 C104 120.3(11) . .
C48 C52 C53 121.4(9) . .
F15 C11 F13 107.3(10) . .
F15 C11 F14 108.9(13) . .
F13 C11 F14 104.6(10) . .
F15 C11 C12 110.8(8) . .
F13 C11 C12 114.1(11) . .
F14 C11 C12 110.8(9) . .
O14 C42 C43 128.8(9) . .
O14 C42 C41 115.4(9) . .
C43 C42 C41 115.8(9) . .
F21 C41 F19 120.1(11) . .
F21 C41 F20 86.1(12) . .
F19 C41 F20 86.0(12) . .
F21 C41 C42 121.2(10) . .
F19 C41 C42 118.1(10) . .
F20 C41 C42 105.6(11) . .
F60 C95 F58 106.7(8) . .
F60 C95 F59 108.3(8) . .
F58 C95 F59 106.4(7) . .
F60 C95 C94 111.7(8) . .
F58 C95 C94 113.5(8) . .
F59 C95 C94 110.1(8) . .
O5 C14 C13 129.5(9) . .
O5 C14 C15 113.3(9) . .
C13 C14 C15 117.1(8) . .
F30 C35 F29 110.1(13) . .
F30 C35 F28 106.9(11) . .
F29 C35 F28 106.5(11) . .
F30 C35 C34 111.9(9) . .
F29 C35 C34 109.7(10) . .
F28 C35 C34 111.5(11) . .
F1 C10 F2 107.3(11) . .
F1 C10 F3 111.0(11) . .
F2 C10 F3 104.9(9) . .
F1 C10 C9 113.3(9) . .
F2 C10 C9 112.1(9) . .
F3 C10 C9 107.9(9) . .
O1 C4 C3 128.0(9) . .
O1 C4 C5 114.1(9) . .
C3 C4 C5 117.7(9) . .
F35 C40 F36 107.4(8) . .
F35 C40 F34 107.1(8) . .
F36 C40 F34 105.8(8) . .
F35 C40 C39 112.0(8) . .
F36 C40 C39 112.5(7) . .
F34 C40 C39 111.8(7) . .
C82 C78 C77 119.5(10) . .
C47 C49 C51 120.4(8) . .
O12 C34 C33 127.6(8) . .
O12 C34 C35 114.3(9) . .
C33 C34 C35 118.0(8) . .
O6 C12 C13 127.8(8) . .
O6 C12 C11 113.5(8) . .
C13 C12 C11 118.7(8) . .
O4 C7 C8 127.8(8) . .
O4 C7 C6 114.9(7) . .
C8 C7 C6 117.3(8) . .
C9 O3 Dy1 132.1(6) . .
C99 C98 C97 121.6(9) . .
N3 C54 N4 107.0(6) . .
N3 C54 C53 126.6(7) . .
N4 C54 C53 126.2(7) . .
C62 O21 Dy3 131.8(5) . .
C14 O5 Dy1 133.7(6) . .
C69 O25 Dy3 133.6(5) . .
N2 C24 N1 107.5(7) . .
N2 C24 C23 128.4(8) . .
N1 C24 C23 124.1(7) . .
C81 O29 C80 118.6(8) . .
F44 C70 F43 108.9(8) . .
F44 C70 F45 108.4(8) . .
F43 C70 F45 107.0(8) . .
F44 C70 C69 114.0(7) . .
F43 C70 C69 111.2(7) . .
F45 C70 C69 107.1(7) . .
O7 N1 C24 127.1(6) . .
O7 N1 C26 121.1(6) . .
C24 N1 C26 111.3(6) . .
N1 C26 C25 104.7(7) . .
N1 C26 C27 109.6(7) . .
C25 C26 C27 111.6(8) . .
N1 C26 C29 100.4(6) . .
C25 C26 C29 116.0(8) . .
C27 C26 C29 113.3(7) . .
F40 C65 F42 107.7(8) . .
F40 C65 F41 107.3(9) . .
F42 C65 F41 104.2(9) . .
F40 C65 C64 115.3(8) . .
F42 C65 C64 112.3(7) . .
F41 C65 C64 109.4(8) . .
C81 C83 C82 118.3(8) . .
C81 C83 C84 121.3(9) . .
C82 C83 C84 119.9(8) . .
F11 C1 F10 107.7(8) . .
F11 C1 F12 107.8(9) . .
F10 C1 F12 106.8(10) . .
F11 C1 C2 114.4(10) . .
F10 C1 C2 110.0(8) . .
F12 C1 C2 109.9(8) . .
C16 O10 C17 118.0(12) . .
F32 C36 F33 110.1(10) . .
F32 C36 F31 106.6(9) . .
F33 C36 F31 105.8(9) . .
F32 C36 C37 114.5(9) . .
F33 C36 C37 109.3(8) . .
F31 C36 C37 110.1(8) . .
O25 C69 C68 128.3(7) . .
O25 C69 C70 114.0(7) . .
C68 C69 C70 117.8(7) . .
O2 C2 C3 127.7(9) . .
O2 C2 C1 112.8(9) . .
C3 C2 C1 119.5(9) . .
O15 C37 C38 128.1(7) . .
O15 C37 C36 114.2(8) . .
C38 C37 C36 117.7(8) . .
C52 C48 C47 116.4(9) . .
C17 C19 C21 118.9(10) . .
N8 C109 N7 109.1(9) . .
N8 C109 C108 123.4(8) . .
N7 C109 C108 127.3(8) . .
C69 C68 C67 122.5(7) . .
C112 C111 N7 111.9(8) . .
C112 C111 C114 114.6(9) . .
N7 C111 C114 100.9(7) . .
C112 C111 C110 110.5(8) . .
N7 C111 C110 105.9(8) . .
C114 C111 C110 112.3(8) . .
F50 C71 F51 107.9(9) . .
F50 C71 F49 108.6(10) . .
F51 C71 F49 105.8(9) . .
F50 C71 C72 112.1(9) . .
F51 C71 C72 112.2(9) . .
F49 C71 C72 109.9(8) . .
C19 C17 C18 123.5(10) . .
C19 C17 O10 111.8(11) . .
C18 C17 O10 124.8(11) . .
C17 C18 C22 119.5(10) . .
O29 C81 C83 116.4(9) . .
O29 C81 C79 122.9(9) . .
C83 C81 C79 120.6(10) . .
C106 C104 C102 114.5(12) . .
C77 C79 C81 117.4(10) . .
C103 C102 O37 112.7(13) . .
C103 C102 C104 125.0(11) . .
O37 C102 C104 122.3(13) . .
C102 C103 C107 118.0(14) . .
C103 C107 C108 123.3(14) . .
O33 C99 C98 130.2(10) . .
O33 C99 C100 108.5(12) . .
C98 C99 C100 121.3(11) . .
C107 C108 C106 118.8(11) . .
C107 C108 C109 121.7(11) . .
C106 C108 C109 119.4(10) . .
N8 O38 Dy1 141.4(5) . 1_554
F48 C66 F47 107.3(8) . .
F48 C66 F46 107.7(9) . .
F47 C66 F46 105.1(8) . .
F48 C66 C67 111.9(9) . .
F47 C66 C67 111.5(8) . .
F46 C66 C67 113.0(8) . .
C101 O37 C102 113.2(12) . .
F66 C100 F64 112.2(15) . .
F66 C100 F65 105.2(11) . .
F64 C100 F65 106.8(11) . .
F66 C100 C99 107.4(11) . .
F64 C100 C99 115.2(10) . .
F65 C100 C99 109.4(13) . .

loop_
_geom_bond_atom_site_label_1
_geom_bond_atom_site_label_2
_geom_bond_distance
_geom_bond_site_symmetry_2
Dy3 O22 2.290(5) .
Dy3 O27 2.312(5) .
Dy3 O25 2.314(5) .
Dy3 O24 2.339(5) .
Dy3 O20 2.352(5) .
Dy3 O26 2.368(6) .
Dy3 O23 2.389(5) .
Dy3 O21 2.389(5) .
Dy1 O5 2.306(5) .
Dy1 O4 2.315(6) .
Dy1 O38 2.317(5) 1_556
Dy1 O2 2.339(5) .
Dy1 O7 2.365(5) .
Dy1 O6 2.367(6) .
Dy1 O1 2.395(5) .
Dy1 O3 2.396(6) .
Dy2 O12 2.310(6) .
Dy2 O15 2.321(5) .
Dy2 O8 2.329(5) .
Dy2 O13 2.336(5) .
Dy2 O17 2.336(5) .
Dy2 O11 2.353(6) .
Dy2 O14 2.368(5) .
Dy2 O16 2.388(6) .
Cu1 O32 1.933(6) .
Cu1 O31 1.942(6) .
Cu1 O34 1.949(6) .
Cu1 O33 1.950(7) .
Cu1 O30 2.334(7) .
Cu1 O35 2.428(6) .
O31 C92 1.274(10) .
C84 N5 1.320(10) .
C84 N6 1.370(11) .
C84 C83 1.473(11) .
C53 C51 1.396(11) .
C53 C52 1.410(12) .
C53 C54 1.447(10) .
O1 C4 1.251(10) .
O4 C7 1.266(10) .
N5 O27 1.295(8) .
N5 C86 1.504(9) .
O23 C74 1.240(10) .
O13 C44 1.249(10) .
O20 N4 1.269(8) .
N4 C54 1.364(10) .
N4 C59 1.521(9) .
O7 N1 1.276(8) .
N7 O35 1.269(9) .
N7 C109 1.358(11) .
N7 C111 1.496(12) .
O32 C94 1.246(10) .
O6 C12 1.260(10) .
O14 C42 1.239(11) .
O2 C2 1.258(10) .
F6 C6 1.342(10) .
N3 O17 1.289(8) .
N3 C54 1.339(9) .
N3 C56 1.489(9) .
F4 C6 1.330(11) .
O24 C72 1.231(10) .
O16 C39 1.261(10) .
F37 C61 1.330(11) .
O12 C34 1.216(11) .
O15 C37 1.275(10) .
N6 O30 1.262(9) .
N6 C89 1.494(10) .
O26 C67 1.253(9) .
F24 C45 1.290(12) .
F60 C95 1.332(11) .
F36 C40 1.300(11) .
O8 N2 1.307(8) .
F5 C6 1.314(12) .
O22 C64 1.256(9) .
F35 C40 1.301(10) .
F42 C65 1.325(11) .
F22 C45 1.351(12) .
C64 C63 1.389(11) .
C64 C65 1.524(11) .
F39 C61 1.309(11) .
F54 C75 1.352(13) .
F38 C61 1.327(10) .
F47 C66 1.313(11) .
F58 C95 1.336(12) .
C45 F23 1.323(12) .
C45 C44 1.557(13) .
F25 C31 1.329(12) .
O34 C97 1.281(11) .
C9 O3 1.253(11) .
C9 C8 1.391(12) .
C9 C10 1.552(12) .
C56 C55 1.510(14) .
C56 C57 1.561(13) .
C56 C59 1.571(12) .
N8 O38 1.301(8) .
N8 C109 1.318(12) .
N8 C114 1.518(12) .
C8 C7 1.379(12) .
F52 C75 1.267(12) .
F40 C65 1.293(10) .
F26 C31 1.324(12) .
C86 C85 1.527(12) .
C86 C87 1.540(12) .
C86 C89 1.547(12) .
O33 C99 1.273(13) .
F34 C40 1.350(10) .
O36 C106 1.344(14) .
O36 C105 1.449(15) .
F59 C95 1.345(12) .
O18 C47 1.388(10) .
O18 C46 1.420(11) .
O19 C51 1.348(10) .
O19 C50 1.468(11) .
C32 O11 1.264(10) .
C32 C33 1.356(13) .
C32 C31 1.535(12) .
C60 C59 1.508(12) .
C44 C43 1.381(12) .
C27 C26 1.525(12) .
C47 C49 1.362(13) .
C47 C48 1.404(13) .
F16 C15 1.301(13) .
C67 C68 1.400(12) .
C67 C66 1.515(12) .
F2 C10 1.322(13) .
F48 C66 1.308(12) .
F9 C5 1.317(12) .
C13 C14 1.358(13) .
C13 C12 1.375(12) .
C51 C49 1.383(12) .
C23 C22 1.376(12) .
C23 C21 1.403(13) .
C23 C24 1.466(11) .
C113 C114 1.543(13) .
C72 C73 1.360(14) .
C72 C71 1.528(12) .
F30 C35 1.294(13) .
F55 C91 1.308(11) .
F27 C31 1.344(13) .
F46 C66 1.321(11) .
C28 C29 1.527(13) .
C6 C7 1.531(12) .
C92 C93 1.374(12) .
C92 C91 1.512(12) .
C61 C62 1.534(12) .
C94 C93 1.396(12) .
C94 C95 1.512(12) .
C63 C62 1.403(11) .
C91 F56 1.266(12) .
C91 F57 1.267(11) .
C5 F7 1.311(15) .
C5 F8 1.352(14) .
C5 C4 1.536(14) .
O28 C77 1.380(12) .
O28 C76 1.437(15) .
C74 C73 1.429(13) .
C74 C75 1.558(12) .
C62 O21 1.227(9) .
C21 O9 1.293(12) .
C21 C19 1.399(12) .
F41 C65 1.328(12) .
C89 C88 1.523(12) .
C89 C90 1.546(12) .
C15 F18 1.274(13) .
C15 F17 1.337(14) .
C15 C14 1.547(13) .
F15 C11 1.266(12) .
F62 C96 1.357(13) .
C75 F53 1.356(13) .
F3 C10 1.325(13) .
C114 C115 1.545(13) .
C114 C111 1.550(12) .
C29 N2 1.507(10) .
C29 C30 1.508(13) .
C29 C26 1.558(12) .
O9 C20 1.465(12) .
C22 C18 1.441(15) .
C33 C34 1.403(13) .
C3 C4 1.377(14) .
C3 C2 1.390(14) .
C97 C98 1.373(16) .
C97 C96 1.554(16) .
N2 C24 1.301(9) .
C59 C58 1.529(14) .
C82 C78 1.353(12) .
C82 C83 1.415(13) .
F29 C35 1.296(17) .
C96 F63 1.309(14) .
C96 F61 1.310(13) .
F21 C41 1.219(14) .
C39 C38 1.371(13) .
C39 C40 1.542(12) .
C43 C42 1.371(13) .
C77 C79 1.368(16) .
C77 C78 1.377(16) .
C38 C37 1.410(13) .
C106 C108 1.382(17) .
C106 C104 1.421(15) .
C25 C26 1.504(12) .
C52 C48 1.391(12) .
C11 F13 1.276(13) .
C11 F14 1.311(14) .
C11 C12 1.554(13) .
C42 C41 1.496(14) .
C41 F19 1.227(14) .
C41 F20 1.454(18) .
C14 O5 1.219(10) .
C35 F28 1.346(14) .
C35 C34 1.545(14) .
C10 F1 1.260(13) .
C98 C99 1.328(16) .
F31 C36 1.331(13) .
F43 C70 1.314(10) .
F12 C1 1.335(13) .
O25 C69 1.244(10) .
F45 C70 1.336(11) .
F11 C1 1.320(12) .
C24 N1 1.382(10) .
F51 C71 1.335(12) .
F10 C1 1.336(13) .
F49 C71 1.352(11) .
O29 C81 1.353(12) .
O29 C80 1.434(12) .
F33 C36 1.328(13) .
C70 F44 1.292(10) .
C70 C69 1.561(11) .
F50 C71 1.298(14) .
N1 C26 1.502(9) .
F64 C100 1.319(19) .
F65 C100 1.364(15) .
C83 C81 1.369(13) .
C1 C2 1.533(14) .
F32 C36 1.279(12) .
O10 C16 1.377(18) .
O10 C17 1.406(12) .
C36 C37 1.543(12) .
C69 C68 1.376(12) .
C19 C17 1.338(16) .
C109 C108 1.461(13) .
C111 C112 1.473(13) .
C111 C110 1.555(13) .
C17 C18 1.349(17) .
C81 C79 1.443(15) .
C104 C102 1.426(18) .
C102 C103 1.32(2) .
C102 O37 1.408(13) .
C103 C107 1.340(17) .
C107 C108 1.376(15) .
C99 C100 1.563(17) .
O38 Dy1 2.317(5) 1_554
F66 C100 1.307(14) .
O37 C101 1.410(17) .

loop_
_geom_torsion_atom_site_label_1
_geom_torsion_atom_site_label_2
_geom_torsion_atom_site_label_3
_geom_torsion_atom_site_label_4
_geom_torsion
_geom_torsion_site_symmetry_1
_geom_torsion_site_symmetry_4
O32 Cu1 O31 C92 7.7(7) . .
O34 Cu1 O31 C92 -156.8(7) . .
O33 Cu1 O31 C92 101.1(15) . .
O30 Cu1 O31 C92 110.9(7) . .
O35 Cu1 O31 C92 -70.4(7) . .
O5 Dy1 O1 C4 -168.9(9) . .
O4 Dy1 O1 C4 7.1(10) . .
O38 Dy1 O1 C4 -63.3(8) 1_556 .
O2 Dy1 O1 C4 15.8(8) . .
O7 Dy1 O1 C4 94.3(8) . .
O6 Dy1 O1 C4 143.5(8) . .
O3 Dy1 O1 C4 -113.8(8) . .
O5 Dy1 O4 C7 20.6(9) . .
O38 Dy1 O4 C7 -90.0(8) 1_556 .
O2 Dy1 O4 C7 -162.3(8) . .
O7 Dy1 O4 C7 125.6(7) . .
O6 Dy1 O4 C7 58.5(7) . .
O1 Dy1 O4 C7 -153.7(7) . .
O3 Dy1 O4 C7 -19.4(7) . .
N6 C84 N5 O27 -176.4(6) . .
C83 C84 N5 O27 -1.4(12) . .
N6 C84 N5 C86 -9.1(9) . .
C83 C84 N5 C86 166.0(8) . .
O22 Dy3 O23 C74 -161.8(8) . .
O27 Dy3 O23 C74 -63.1(8) . .
O25 Dy3 O23 C74 25.2(10) . .
O24 Dy3 O23 C74 15.4(8) . .
O20 Dy3 O23 C74 94.0(8) . .
O26 Dy3 O23 C74 -107.9(8) . .
O21 Dy3 O23 C74 143.9(8) . .
C84 N5 O27 Dy3 -83.0(9) . .
C86 N5 O27 Dy3 110.5(8) . .
O22 Dy3 O27 N5 -57.9(7) . .
O25 Dy3 O27 N5 84.6(7) . .
O24 Dy3 O27 N5 151.0(8) . .
O20 Dy3 O27 N5 -166.2(6) . .
O26 Dy3 O27 N5 16.5(7) . .
O23 Dy3 O27 N5 -131.7(8) . .
O21 Dy3 O27 N5 7.1(9) . .
O12 Dy2 O13 C44 -0.4(10) . .
O15 Dy2 O13 C44 175.5(8) . .
O8 Dy2 O13 C44 -84.1(8) . .
O17 Dy2 O13 C44 67.5(8) . .
O11 Dy2 O13 C44 -134.0(7) . .
O14 Dy2 O13 C44 -7.4(7) . .
O16 Dy2 O13 C44 121.1(7) . .
O22 Dy3 O20 N4 95.2(7) . .
O27 Dy3 O20 N4 -158.4(7) . .
O25 Dy3 O20 N4 -45.2(7) . .
O24 Dy3 O20 N4 -115.7(7) . .
O26 Dy3 O20 N4 16.9(9) . .
O23 Dy3 O20 N4 167.3(8) . .
O21 Dy3 O20 N4 25.3(7) . .
Dy3 O20 N4 C54 -87.0(10) . .
Dy3 O20 N4 C59 102.3(9) . .
O5 Dy1 O7 N1 97.4(8) . .
O4 Dy1 O7 N1 -42.5(8) . .
O38 Dy1 O7 N1 -154.6(7) 1_556 .
O2 Dy1 O7 N1 -114.1(8) . .
O6 Dy1 O7 N1 26.2(7) . .
O1 Dy1 O7 N1 169.9(8) . .
O3 Dy1 O7 N1 30.9(9) . .
O31 Cu1 O32 C94 -15.1(7) . .
O34 Cu1 O32 C94 83.1(12) . .
O33 Cu1 O32 C94 176.6(7) . .
O30 Cu1 O32 C94 -103.5(7) . .
O35 Cu1 O32 C94 79.3(7) . .
O5 Dy1 O6 C12 17.9(7) . .
O4 Dy1 O6 C12 -136.8(7) . .
O38 Dy1 O6 C12 -62.2(8) 1_556 .
O2 Dy1 O6 C12 169.4(7) . .
O7 Dy1 O6 C12 116.9(7) . .
O1 Dy1 O6 C12 65.6(8) . .
O3 Dy1 O6 C12 -60.3(7) . .
O12 Dy2 O14 C42 -166.6(9) . .
O15 Dy2 O14 C42 14.7(10) . .
O8 Dy2 O14 C42 89.1(9) . .
O13 Dy2 O14 C42 9.2(8) . .
O17 Dy2 O14 C42 -68.8(9) . .
O11 Dy2 O14 C42 141.9(8) . .
O16 Dy2 O14 C42 -116.3(8) . .
O5 Dy1 O2 C2 -20.2(10) . .
O4 Dy1 O2 C2 163.2(9) . .
O38 Dy1 O2 C2 62.4(8) 1_556 .
O7 Dy1 O2 C2 -92.8(8) . .
O6 Dy1 O2 C2 -143.6(8) . .
O1 Dy1 O2 C2 -12.1(8) . .
O3 Dy1 O2 C2 113.1(8) . .
C109 N7 O35 Cu1 -83.9(12) . .
C111 N7 O35 Cu1 103.2(9) . .
O32 Cu1 O35 N7 -170.9(9) . .
O31 Cu1 O35 N7 -79.1(9) . .
O34 Cu1 O35 N7 10.2(9) . .
O33 Cu1 O35 N7 102.7(9) . .
O30 Cu1 O35 N7 74(5) . .
O22 Dy3 O24 C72 -4.7(10) . .
O27 Dy3 O24 C72 65.8(8) . .
O25 Dy3 O24 C72 175.9(9) . .
O20 Dy3 O24 C72 -86.6(8) . .
O26 Dy3 O24 C72 122.8(8) . .
O23 Dy3 O24 C72 -10.0(8) . .
O21 Dy3 O24 C72 -138.3(8) . .
O12 Dy2 O16 C39 -126.0(8) . .
O15 Dy2 O16 C39 28.7(8) . .
O8 Dy2 O16 C39 -45.8(9) . .
O13 Dy2 O16 C39 83.8(8) . .
O17 Dy2 O16 C39 137.5(8) . .
O11 Dy2 O16 C39 -49.4(8) . .
O14 Dy2 O16 C39 -175.7(7) . .
O15 Dy2 O12 C34 27.8(11) . .
O8 Dy2 O12 C34 -81.3(9) . .
O13 Dy2 O12 C34 -158.2(8) . .
O17 Dy2 O12 C34 138.9(9) . .
O11 Dy2 O12 C34 -11.5(9) . .
O14 Dy2 O12 C34 -151.1(10) . .
O16 Dy2 O12 C34 66.5(9) . .
O12 Dy2 O15 C37 12.8(9) . .
O8 Dy2 O15 C37 122.6(8) . .
O13 Dy2 O15 C37 -163.7(8) . .
O17 Dy2 O15 C37 -94.5(8) . .
O11 Dy2 O15 C37 51.8(8) . .
O14 Dy2 O15 C37 -169.1(7) . .
O16 Dy2 O15 C37 -26.2(7) . .
N5 C84 N6 O30 174.6(8) . .
C83 C84 N6 O30 -0.4(14) . .
N5 C84 N6 C89 -10.6(9) . .
C83 C84 N6 C89 174.4(8) . .
O22 Dy3 O26 C67 -135.4(8) . .
O27 Dy3 O26 C67 126.5(8) . .
O25 Dy3 O26 C67 16.9(7) . .
O24 Dy3 O26 C67 69.3(8) . .
O20 Dy3 O26 C67 -50.3(9) . .
O23 Dy3 O26 C67 170.8(7) . .
O21 Dy3 O26 C67 -58.7(7) . .
C54 N3 O17 Dy2 -75.4(11) . .
C56 N3 O17 Dy2 116.1(8) . .
O12 Dy2 O17 N3 -68.4(7) . .
O15 Dy2 O17 N3 72.8(7) . .
O8 Dy2 O17 N3 -172.5(6) . .
O13 Dy2 O17 N3 143.0(7) . .
O11 Dy2 O17 N3 -7.7(9) . .
O14 Dy2 O17 N3 -139.3(7) . .
O16 Dy2 O17 N3 4.8(7) . .
O12 Dy2 O8 N2 99.6(8) . .
O15 Dy2 O8 N2 -42.0(8) . .
O13 Dy2 O8 N2 -114.8(8) . .
O17 Dy2 O8 N2 -158.7(7) . .
O11 Dy2 O8 N2 29.8(8) . .
O14 Dy2 O8 N2 168.5(9) . .
O16 Dy2 O8 N2 26.1(10) . .
O27 Dy3 O22 C64 129.9(8) . .
O25 Dy3 O22 C64 14.5(9) . .
O24 Dy3 O22 C64 -164.5(7) . .
O20 Dy3 O22 C64 -89.3(8) . .
O26 Dy3 O22 C64 57.3(8) . .
O23 Dy3 O22 C64 -159.4(8) . .
O21 Dy3 O22 C64 -19.9(8) . .
Dy3 O22 C64 C63 13.9(15) . .
Dy3 O22 C64 C65 -165.0(6) . .
C84 N6 O30 Cu1 -69.0(12) . .
C89 N6 O30 Cu1 116.9(8) . .
O32 Cu1 O30 N6 91.3(9) . .
O31 Cu1 O30 N6 -1.0(9) . .
O34 Cu1 O30 N6 -90.5(9) . .
O33 Cu1 O30 N6 176.9(9) . .
O35 Cu1 O30 N6 -155(5) . .
O32 Cu1 O34 C97 95.2(11) . .
O31 Cu1 O34 C97 -166.1(7) . .
O33 Cu1 O34 C97 2.4(7) . .
O30 Cu1 O34 C97 -78.3(7) . .
O35 Cu1 O34 C97 99.0(7) . .
O17 N3 C56 C55 74.0(10) . .
C54 N3 C56 C55 -95.7(9) . .
O17 N3 C56 C57 -47.6(11) . .
C54 N3 C56 C57 142.7(9) . .
O17 N3 C56 C59 -166.7(7) . .
C54 N3 C56 C59 23.6(10) . .
O3 C9 C8 C7 3.9(16) . .
C10 C9 C8 C7 -173.6(9) . .
O27 N5 C86 C85 72.3(8) . .
C84 N5 C86 C85 -96.0(8) . .
O27 N5 C86 C87 -47.1(9) . .
C84 N5 C86 C87 144.7(7) . .
O27 N5 C86 C89 -168.3(6) . .
C84 N5 C86 C89 23.4(8) . .
O32 Cu1 O33 C99 -173.9(7) . .
O31 Cu1 O33 C99 92.2(15) . .
O34 Cu1 O33 C99 -9.6(7) . .
O30 Cu1 O33 C99 82.3(7) . .
O35 Cu1 O33 C99 -96.3(7) . .
Dy2 O13 C44 C43 3.9(15) . .
Dy2 O13 C44 C45 -178.1(6) . .
F24 C45 C44 O13 -168.6(9) . .
F23 C45 C44 O13 66.7(11) . .
F22 C45 C44 O13 -50.5(12) . .
F24 C45 C44 C43 9.6(15) . .
F23 C45 C44 C43 -115.1(11) . .
F22 C45 C44 C43 127.7(11) . .
C46 O18 C47 C49 176.9(9) . .
C46 O18 C47 C48 -1.8(14) . .
Dy3 O26 C67 C68 -13.1(14) . .
Dy3 O26 C67 C66 162.0(6) . .
C50 O19 C51 C49 -13.1(14) . .
C50 O19 C51 C53 175.2(8) . .
C52 C53 C51 O19 168.8(8) . .
C54 C53 C51 O19 -10.0(13) . .
C52 C53 C51 C49 -3.4(14) . .
C54 C53 C51 C49 177.8(9) . .
Dy3 O24 C72 C73 1.9(17) . .
Dy3 O24 C72 C71 -174.3(7) . .
Cu1 O31 C92 C93 1.1(13) . .
Cu1 O31 C92 C91 178.1(5) . .
Cu1 O32 C94 C93 14.6(13) . .
Cu1 O32 C94 C95 -161.8(6) . .
O22 C64 C63 C62 4.6(16) . .
C65 C64 C63 C62 -176.5(9) . .
O31 C92 C91 F56 -72.0(12) . .
C93 C92 C91 F56 105.3(11) . .
O31 C92 C91 F57 49.2(12) . .
C93 C92 C91 F57 -133.5(10) . .
O31 C92 C91 F55 167.7(8) . .
C93 C92 C91 F55 -15.0(13) . .
O11 C32 C31 F26 -86.5(11) . .
C33 C32 C31 F26 88.3(12) . .
O11 C32 C31 F25 33.9(12) . .
C33 C32 C31 F25 -151.4(10) . .
O11 C32 C31 F27 154.1(9) . .
C33 C32 C31 F27 -31.1(14) . .
Dy3 O23 C74 C73 -13.9(16) . .
Dy3 O23 C74 C75 165.7(7) . .
C64 C63 C62 O21 -4.1(16) . .
C64 C63 C62 C61 179.7(9) . .
F39 C61 C62 O21 34.7(12) . .
F38 C61 C62 O21 156.9(9) . .
F37 C61 C62 O21 -83.0(10) . .
F39 C61 C62 C63 -148.6(9) . .
F38 C61 C62 C63 -26.4(13) . .
F37 C61 C62 C63 93.7(10) . .
C22 C23 C21 O9 168.9(9) . .
C24 C23 C21 O9 -11.2(14) . .
C22 C23 C21 C19 -1.4(16) . .
C24 C23 C21 C19 178.5(10) . .
O30 N6 C89 C88 80.1(10) . .
C84 N6 C89 C88 -94.8(8) . .
O30 N6 C89 C90 -40.5(11) . .
C84 N6 C89 C90 144.6(7) . .
O30 N6 C89 C86 -160.6(8) . .
C84 N6 C89 C86 24.4(8) . .
N5 C86 C89 N6 -26.3(7) . .
C85 C86 C89 N6 86.4(8) . .
C87 C86 C89 N6 -142.9(7) . .
N5 C86 C89 C88 87.8(8) . .
C85 C86 C89 C88 -159.5(7) . .
C87 C86 C89 C88 -28.8(10) . .
N5 C86 C89 C90 -143.3(7) . .
C85 C86 C89 C90 -30.6(10) . .
C87 C86 C89 C90 100.1(9) . .
O23 C74 C75 F52 -15.4(15) . .
C73 C74 C75 F52 164.3(11) . .
O23 C74 C75 F54 106.8(10) . .
C73 C74 C75 F54 -73.5(13) . .
O23 C74 C75 F53 -138.2(10) . .
C73 C74 C75 F53 41.4(14) . .
O38 N8 C114 C113 -48.1(10) . .
C109 N8 C114 C113 141.7(8) . .
O38 N8 C114 C115 70.4(9) . .
C109 N8 C114 C115 -99.9(8) . .
O38 N8 C114 C111 -171.2(7) . .
C109 N8 C114 C111 18.6(9) . .
C19 C21 O9 C20 -23.2(16) . .
C23 C21 O9 C20 166.9(10) . .
C21 C23 C22 C18 0.6(15) . .
C24 C23 C22 C18 -179.3(9) . .
O11 C32 C33 C34 3.4(16) . .
C31 C32 C33 C34 -170.6(9) . .
O24 C72 C73 C74 8(2) . .
C71 C72 C73 C74 -175.9(10) . .
O23 C74 C73 C72 -1.4(19) . .
C75 C74 C73 C72 178.9(11) . .
Cu1 O34 C97 C98 2.5(13) . .
Cu1 O34 C97 C96 -178.7(6) . .
C33 C32 O11 Dy2 -14.4(14) . .
C31 C32 O11 Dy2 159.9(6) . .
O12 Dy2 O11 C32 14.4(7) . .
O15 Dy2 O11 C32 -140.1(8) . .
O8 Dy2 O11 C32 118.5(8) . .
O13 Dy2 O11 C32 169.3(7) . .
O17 Dy2 O11 C32 -51.2(9) . .
O14 Dy2 O11 C32 65.6(8) . .
O16 Dy2 O11 C32 -63.6(7) . .
Dy2 O8 N2 C24 -93.3(10) . .
Dy2 O8 N2 C29 98.9(9) . .
C30 C29 N2 C24 -98.1(9) . .
C28 C29 N2 C24 140.3(8) . .
C26 C29 N2 C24 20.6(9) . .
C30 C29 N2 O8 70.8(9) . .
C28 C29 N2 O8 -50.9(10) . .
C26 C29 N2 O8 -170.6(6) . .
O20 N4 C59 C60 -43.4(11) . .
C54 N4 C59 C60 144.6(8) . .
O20 N4 C59 C58 74.8(9) . .
C54 N4 C59 C58 -97.2(8) . .
O20 N4 C59 C56 -163.8(7) . .
C54 N4 C59 C56 24.1(9) . .
N3 C56 C59 C60 -142.7(7) . .
C55 C56 C59 C60 -29.2(11) . .
C57 C56 C59 C60 101.8(9) . .
N3 C56 C59 N4 -25.9(8) . .
C55 C56 C59 N4 87.6(8) . .
C57 C56 C59 N4 -141.4(7) . .
N3 C56 C59 C58 88.3(8) . .
C55 C56 C59 C58 -158.2(8) . .
C57 C56 C59 C58 -27.2(10) . .
O34 C97 C96 F63 -70.9(11) . .
C98 C97 C96 F63 108.0(12) . .
O34 C97 C96 F61 52.4(13) . .
C98 C97 C96 F61 -128.7(11) . .
O34 C97 C96 F62 169.6(8) . .
C98 C97 C96 F62 -11.5(13) . .
Dy2 O16 C39 C38 -25.0(15) . .
Dy2 O16 C39 C40 153.8(6) . .
O31 C92 C93 C94 -6.7(15) . .
C91 C92 C93 C94 176.4(8) . .
O32 C94 C93 C92 -2.0(15) . .
C95 C94 C93 C92 174.3(8) . .
O13 C44 C43 C42 3.0(18) . .
C45 C44 C43 C42 -174.8(10) . .
C76 O28 C77 C79 1.0(16) . .
C76 O28 C77 C78 177.4(10) . .
O16 C39 C38 C37 3.1(17) . .
C40 C39 C38 C37 -175.7(9) . .
C105 O36 C106 C108 162.3(11) . .
C105 O36 C106 C104 -21.3(17) . .
C51 C53 C52 C48 4.0(14) . .
C54 C53 C52 C48 -177.2(9) . .
Dy2 O14 C42 C43 -7.6(17) . .
Dy2 O14 C42 C41 172.5(8) . .
C44 C43 C42 O14 -1.0(19) . .
C44 C43 C42 C41 178.9(11) . .
O14 C42 C41 F21 -177.2(12) . .
C43 C42 C41 F21 3(2) . .
O14 C42 C41 F19 11.7(19) . .
C43 C42 C41 F19 -168.2(13) . .
O14 C42 C41 F20 -82.2(14) . .
C43 C42 C41 F20 97.9(13) . .
O32 C94 C95 F60 -35.3(12) . .
C93 C94 C95 F60 148.0(9) . .
O32 C94 C95 F58 -156.0(8) . .
C93 C94 C95 F58 27.3(12) . .
O32 C94 C95 F59 85.0(10) . .
C93 C94 C95 F59 -91.8(10) . .
C12 C13 C14 O5 -0.1(16) . .
C12 C13 C14 C15 178.3(9) . .
F18 C15 C14 O5 90.6(11) . .
F16 C15 C14 O5 -29.9(15) . .
F17 C15 C14 O5 -151.6(9) . .
F18 C15 C14 C13 -88.1(12) . .
F16 C15 C14 C13 151.5(11) . .
F17 C15 C14 C13 29.8(13) . .
O3 C9 C10 F1 33.9(15) . .
C8 C9 C10 F1 -148.3(12) . .
O3 C9 C10 F2 155.5(9) . .
C8 C9 C10 F2 -26.6(14) . .
O3 C9 C10 F3 -89.4(11) . .
C8 C9 C10 F3 88.4(11) . .
Dy1 O1 C4 C3 -12.5(16) . .
Dy1 O1 C4 C5 162.3(6) . .
C2 C3 C4 O1 -3.4(18) . .
C2 C3 C4 C5 -177.9(9) . .
F7 C5 C4 O1 -37.9(14) . .
F9 C5 C4 O1 77.7(12) . .
F8 C5 C4 O1 -167.5(10) . .
F7 C5 C4 C3 137.4(11) . .
F9 C5 C4 C3 -107.0(12) . .
F8 C5 C4 C3 7.8(15) . .
O16 C39 C40 F35 60.1(11) . .
C38 C39 C40 F35 -121.0(10) . .
O16 C39 C40 F36 -60.9(11) . .
C38 C39 C40 F36 118.0(10) . .
O16 C39 C40 F34 -179.7(8) . .
C38 C39 C40 F34 -0.8(13) . .
C83 C82 C78 C77 -1.9(15) . .
C79 C77 C78 C82 0.3(17) . .
O28 C77 C78 C82 -176.1(9) . .
O18 C47 C49 C51 -176.7(9) . .
C48 C47 C49 C51 2.1(15) . .
O19 C51 C49 C47 -170.9(9) . .
C53 C51 C49 C47 0.5(14) . .
Dy2 O12 C34 C33 8.1(16) . .
Dy2 O12 C34 C35 -167.4(8) . .
C32 C33 C34 O12 0.0(17) . .
C32 C33 C34 C35 175.4(10) . .
F30 C35 C34 O12 -35.0(16) . .
F29 C35 C34 O12 87.6(12) . .
F28 C35 C34 O12 -154.7(10) . .
F30 C35 C34 C33 149.1(11) . .
F29 C35 C34 C33 -88.4(14) . .
F28 C35 C34 C33 29.4(15) . .
Dy1 O6 C12 C13 -16.0(14) . .
Dy1 O6 C12 C11 166.6(6) . .
C14 C13 C12 O6 2.1(15) . .
C14 C13 C12 C11 179.3(9) . .
F15 C11 C12 O6 -50.8(14) . .
F13 C11 C12 O6 -172.0(10) . .
F14 C11 C12 O6 70.2(12) . .
F15 C11 C12 C13 131.6(12) . .
F13 C11 C12 C13 10.3(14) . .
F14 C11 C12 C13 -107.4(12) . .
Dy1 O4 C7 C8 16.7(13) . .
Dy1 O4 C7 C6 -161.5(6) . .
C9 C8 C7 O4 -2.5(15) . .
C9 C8 C7 C6 175.6(9) . .
F5 C6 C7 O4 76.8(9) . .
F4 C6 C7 O4 -162.3(8) . .
F6 C6 C7 O4 -42.0(11) . .
F5 C6 C7 C8 -101.5(9) . .
F4 C6 C7 C8 19.3(12) . .
F6 C6 C7 C8 139.6(9) . .
C8 C9 O3 Dy1 -18.5(15) . .
C10 C9 O3 Dy1 159.1(7) . .
O5 Dy1 O3 C9 -133.4(8) . .
O4 Dy1 O3 C9 20.3(8) . .
O38 Dy1 O3 C9 122.2(8) 1_556 .
O2 Dy1 O3 C9 71.0(9) . .
O7 Dy1 O3 C9 -61.4(9) . .
O6 Dy1 O3 C9 -56.7(8) . .
O1 Dy1 O3 C9 171.9(7) . .
O34 C97 C98 C99 -1.8(17) . .
C96 C97 C98 C99 179.5(10) . .
O17 N3 C54 N4 -178.3(7) . .
C56 N3 C54 N4 -9.3(10) . .
O17 N3 C54 C53 -2.3(15) . .
C56 N3 C54 C53 166.8(9) . .
O20 N4 C54 N3 177.9(7) . .
C59 N4 C54 N3 -10.7(10) . .
O20 N4 C54 C53 1.8(14) . .
C59 N4 C54 C53 173.3(9) . .
C51 C53 C54 N3 138.5(9) . .
C52 C53 C54 N3 -40.3(14) . .
C51 C53 C54 N4 -46.2(14) . .
C52 C53 C54 N4 135.0(9) . .
C63 C62 O21 Dy3 -13.8(15) . .
C61 C62 O21 Dy3 162.5(6) . .
O22 Dy3 O21 C62 20.0(8) . .
O27 Dy3 O21 C62 -50.4(9) . .
O25 Dy3 O21 C62 -137.1(8) . .
O24 Dy3 O21 C62 177.3(7) . .
O20 Dy3 O21 C62 125.0(8) . .
O26 Dy3 O21 C62 -59.8(8) . .
O23 Dy3 O21 C62 75.0(8) . .
C13 C14 O5 Dy1 13.2(15) . .
C15 C14 O5 Dy1 -165.2(7) . .
O4 Dy1 O5 C14 21.1(10) . .
O38 Dy1 O5 C14 130.6(8) 1_556 .
O2 Dy1 O5 C14 -153.9(7) . .
O7 Dy1 O5 C14 -86.3(8) . .
O6 Dy1 O5 C14 -16.9(8) . .
O1 Dy1 O5 C14 -162.1(9) . .
O3 Dy1 O5 C14 60.7(8) . .
O22 Dy3 O25 C69 25.7(10) . .
O27 Dy3 O25 C69 -86.4(8) . .
O24 Dy3 O25 C69 -154.8(9) . .
O20 Dy3 O25 C69 132.0(8) . .
O26 Dy3 O25 C69 -17.8(8) . .
O23 Dy3 O25 C69 -164.6(7) . .
O21 Dy3 O25 C69 60.5(8) . .
O8 N2 C24 N1 -175.3(6) . .
C29 N2 C24 N1 -6.9(10) . .
O8 N2 C24 C23 4.6(13) . .
C29 N2 C24 C23 173.1(8) . .
C22 C23 C24 N2 -47.3(14) . .
C21 C23 C24 N2 132.9(10) . .
C22 C23 C24 N1 132.7(9) . .
C21 C23 C24 N1 -47.2(13) . .
Dy1 O7 N1 C24 -97.4(10) . .
Dy1 O7 N1 C26 91.7(9) . .
N2 C24 N1 O7 177.1(7) . .
C23 C24 N1 O7 -2.8(13) . .
N2 C24 N1 C26 -11.2(9) . .
C23 C24 N1 C26 168.9(8) . .
O7 N1 C26 C25 74.6(9) . .
C24 N1 C26 C25 -97.7(8) . .
O7 N1 C26 C27 -45.3(10) . .
C24 N1 C26 C27 142.4(7) . .
O7 N1 C26 C29 -164.8(7) . .
C24 N1 C26 C29 23.0(8) . .
N2 C29 C26 N1 -23.6(7) . .
C30 C29 C26 N1 88.6(8) . .
C28 C29 C26 N1 -139.8(7) . .
N2 C29 C26 C25 88.6(8) . .
C30 C29 C26 C25 -159.3(8) . .
C28 C29 C26 C25 -27.7(11) . .
N2 C29 C26 C27 -140.4(7) . .
C30 C29 C26 C27 -28.2(10) . .
C28 C29 C26 C27 103.4(9) . .
O22 C64 C65 F40 -163.7(9) . .
C63 C64 C65 F40 17.2(14) . .
O22 C64 C65 F42 -39.9(12) . .
C63 C64 C65 F42 141.1(9) . .
O22 C64 C65 F41 75.3(11) . .
C63 C64 C65 F41 -103.7(10) . .
C78 C82 C83 C81 3.8(14) . .
C78 C82 C83 C84 176.4(9) . .
N5 C84 C83 C81 137.3(10) . .
N6 C84 C83 C81 -48.5(13) . .
N5 C84 C83 C82 -35.1(12) . .
N6 C84 C83 C82 139.1(9) . .
Dy3 O25 C69 C68 15.3(15) . .
Dy3 O25 C69 C70 -164.1(6) . .
F44 C70 C69 O25 -158.2(8) . .
F43 C70 C69 O25 -34.7(11) . .
F45 C70 C69 O25 81.9(9) . .
F44 C70 C69 C68 22.3(13) . .
F43 C70 C69 C68 145.8(9) . .
F45 C70 C69 C68 -97.6(10) . .
Dy1 O2 C2 C3 4.6(16) . .
Dy1 O2 C2 C1 -173.4(6) . .
C4 C3 C2 O2 7.7(17) . .
C4 C3 C2 C1 -174.4(10) . .
F11 C1 C2 O2 -176.2(9) . .
F10 C1 C2 O2 62.5(12) . .
F12 C1 C2 O2 -54.8(12) . .
F11 C1 C2 C3 5.6(15) . .
F10 C1 C2 C3 -115.7(11) . .
F12 C1 C2 C3 127.0(10) . .
Dy2 O15 C37 C38 20.5(15) . .
Dy2 O15 C37 C36 -159.1(6) . .
C39 C38 C37 O15 -0.3(17) . .
C39 C38 C37 C36 179.3(9) . .
F32 C36 C37 O15 -157.7(10) . .
F33 C36 C37 O15 78.3(12) . .
F31 C36 C37 O15 -37.6(12) . .
F32 C36 C37 C38 22.6(15) . .
F33 C36 C37 C38 -101.4(11) . .
F31 C36 C37 C38 142.7(9) . .
C53 C52 C48 C47 -1.5(14) . .
C49 C47 C48 C52 -1.5(15) . .
O18 C47 C48 C52 177.1(9) . .
O9 C21 C19 C17 -170.3(11) . .
C23 C21 C19 C17 -0.7(18) . .
O38 N8 C109 N7 -176.0(7) . .
C114 N8 C109 N7 -6.7(10) . .
O38 N8 C109 C108 -0.4(14) . .
C114 N8 C109 C108 168.9(9) . .
O35 N7 C109 N8 177.3(8) . .
C111 N7 C109 N8 -9.3(10) . .
O35 N7 C109 C108 1.9(15) . .
C111 N7 C109 C108 175.3(9) . .
O25 C69 C68 C67 -0.8(17) . .
C70 C69 C68 C67 178.6(9) . .
O26 C67 C68 C69 -0.1(16) . .
C66 C67 C68 C69 -175.1(9) . .
O35 N7 C111 C112 -43.7(11) . .
C109 N7 C111 C112 142.4(8) . .
O35 N7 C111 C114 -166.0(8) . .
C109 N7 C111 C114 20.1(9) . .
O35 N7 C111 C110 76.8(10) . .
C109 N7 C111 C110 -97.1(9) . .
N8 C114 C111 C112 -141.6(8) . .
C113 C114 C111 C112 100.9(10) . .
C115 C114 C111 C112 -30.0(12) . .
N8 C114 C111 N7 -21.2(8) . .
C113 C114 C111 N7 -138.7(8) . .
C115 C114 C111 N7 90.4(9) . .
N8 C114 C111 C110 91.2(9) . .
C113 C114 C111 C110 -26.3(12) . .
C115 C114 C111 C110 -157.2(9) . .
O24 C72 C71 F50 87.0(11) . .
C73 C72 C71 F50 -89.7(13) . .
O24 C72 C71 F51 -151.4(9) . .
C73 C72 C71 F51 31.9(15) . .
O24 C72 C71 F49 -33.9(14) . .
C73 C72 C71 F49 149.4(11) . .
C21 C19 C17 C18 4(2) . .
C21 C19 C17 O10 -177.6(11) . .
C16 O10 C17 C19 -179.2(13) . .
C16 O10 C17 C18 -1(2) . .
C19 C17 C18 C22 -5(2) . .
O10 C17 C18 C22 176.9(11) . .
C23 C22 C18 C17 2.3(16) . .
C80 O29 C81 C83 160.0(10) . .
C80 O29 C81 C79 -24.5(16) . .
C82 C83 C81 O29 171.6(9) . .
C84 C83 C81 O29 -1.0(15) . .
C82 C83 C81 C79 -4.1(15) . .
C84 C83 C81 C79 -176.7(9) . .
O36 C106 C104 C102 -174.0(10) . .
C108 C106 C104 C102 2.3(15) . .
C78 C77 C79 C81 -0.6(17) . .
O28 C77 C79 C81 175.5(10) . .
O29 C81 C79 C77 -172.8(10) . .
C83 C81 C79 C77 2.6(16) . .
C106 C104 C102 C103 -1.4(17) . .
C106 C104 C102 O37 -179.5(10) . .
O37 C102 C103 C107 178.4(10) . .
C104 C102 C103 C107 0(2) . .
C102 C103 C107 C108 0.1(19) . .
Cu1 O33 C99 C98 14.0(15) . .
Cu1 O33 C99 C100 -167.3(7) . .
C97 C98 C99 O33 -7.7(18) . .
C97 C98 C99 C100 173.7(10) . .
C103 C107 C108 C106 0.9(17) . .
C103 C107 C108 C109 -177.1(10) . .
O36 C106 C108 C107 174.4(9) . .
C104 C106 C108 C107 -2.2(15) . .
O36 C106 C108 C109 -7.6(14) . .
C104 C106 C108 C109 175.9(9) . .
N8 C109 C108 C107 -47.3(14) . .
N7 C109 C108 C107 127.4(10) . .
N8 C109 C108 C106 134.6(10) . .
N7 C109 C108 C106 -50.6(14) . .
C109 N8 O38 Dy1 -86.4(11) . 1_554
C114 N8 O38 Dy1 105.0(9) . 1_554
O26 C67 C66 F48 -86.1(11) . .
C68 C67 C66 F48 89.4(11) . .
O26 C67 C66 F47 34.0(12) . .
C68 C67 C66 F47 -150.5(9) . .
O26 C67 C66 F46 152.1(8) . .
C68 C67 C66 F46 -32.4(13) . .
C103 C102 O37 C101 177.4(11) . .
C104 C102 O37 C101 -4.3(16) . .
O33 C99 C100 F66 84.8(15) . .
C98 C99 C100 F66 -96.4(15) . .
O33 C99 C100 F64 -41.1(14) . .
C98 C99 C100 F64 137.7(12) . .
O33 C99 C100 F65 -161.5(10) . .
C98 C99 C100 F65 17.4(16) . .
